data_4313288
loop_
_publ_author_name
'G\'erard Simonneaux'
'Marwan Kobeissi'
'Lo\^ic Toupet'

_publ_contact_author
;
Toupet Loic
G.M.C.M.-UMR6626
Universite de Rennes
Campus de Beaulieu
35042 RENNES cedex , FRANCE
;
_publ_contact_author_email loic.toupet@univ-rennes1.fr
_publ_contact_author_fax '(33) 2 23 23 67 17'
_publ_contact_author_phone '(33) 2 23 23 60 65'
_publ_section_title
;
 Electronic Structure of Iron Chlorins: Characterization of Bis(l-valine
 methyl ester)(meso-tetraphenylchlorin)iron(III)triflate and Bis(l-valine
 methyl ester)(meso-tetraphenylchlorin)iron(II)
;
_journal_name_full 'Inorganic Chemistry'
_journal_page_first 1644
_journal_page_last 1651
_journal_paper_doi 10.1021/ic026039h
_journal_volume 42
_journal_year 2003
_chemical_formula_sum 'C56 H56 Fe N6 O4'
_chemical_formula_weight 932.92
_space_group_IT_number 4
_symmetry_cell_setting monoclinic
_symmetry_space_group_name_Hall 'P 2yb'
_symmetry_space_group_name_H-M 'P 1 21 1'
_atom_sites_solution_hydrogens geom
_atom_sites_solution_primary direct
_atom_sites_solution_secondary difmap
_audit_creation_method SHELXL-97
_cell_angle_alpha 90.00
_cell_angle_beta 102.8976(6)
_cell_angle_gamma 90.00
_cell_formula_units_Z 4
_cell_length_a 11.5024(2)
_cell_length_b 18.4184(3)
_cell_length_c 23.6580(6)
_cell_measurement_temperature 293(2)
_cell_volume 4885.63(17)
_computing_structure_refinement 'SHELXL-97 (Sheldrick, 1997)'
_computing_structure_solution 'SHELXS-97 (Sheldrick, 1990)'
_diffrn_ambient_temperature 293(2)
_diffrn_measured_fraction_theta_full 0.992
_diffrn_measured_fraction_theta_max 0.992
_diffrn_radiation_monochromator graphite
_diffrn_radiation_source 'fine-focus sealed tube'
_diffrn_radiation_type MoK\a
_diffrn_radiation_wavelength 0.71069
_diffrn_reflns_av_R_equivalents 0.0000
_diffrn_reflns_av_sigmaI/netI 0.0754
_diffrn_reflns_limit_h_max 14
_diffrn_reflns_limit_h_min 0
_diffrn_reflns_limit_k_max 23
_diffrn_reflns_limit_k_min 0
_diffrn_reflns_limit_l_max 29
_diffrn_reflns_limit_l_min -30
_diffrn_reflns_number 11439
_diffrn_reflns_theta_full 27.48
_diffrn_reflns_theta_max 27.48
_diffrn_reflns_theta_min 1.83
_exptl_absorpt_coefficient_mu 0.362
_exptl_crystal_colour brown
_exptl_crystal_density_diffrn 1.268
_exptl_crystal_density_method 'not measured'
_exptl_crystal_description plate
_exptl_crystal_F_000 1968
_exptl_crystal_size_max 0.35
_exptl_crystal_size_mid 0.35
_exptl_crystal_size_min 0.18
_refine_diff_density_max 0.383
_refine_diff_density_min -0.288
_refine_diff_density_rms 0.048
_refine_ls_abs_structure_details 'Flack H D (1983), Acta Cryst. A39, 876-881'
_refine_ls_abs_structure_Flack 0.01(2)
_refine_ls_extinction_coef 0.0008(6)
_refine_ls_extinction_expression Fc^*^=kFc[1+0.001xFc^2^\l^3^/sin(2\q)]^-1/4^
_refine_ls_extinction_method SHELXL
_refine_ls_goodness_of_fit_ref 1.005
_refine_ls_hydrogen_treatment mixed
_refine_ls_matrix_type full
_refine_ls_number_parameters 1208
_refine_ls_number_reflns 11439
_refine_ls_number_restraints 1
_refine_ls_restrained_S_all 1.005
_refine_ls_R_factor_all 0.1288
_refine_ls_R_factor_gt 0.0591
_refine_ls_shift/su_max 0.010
_refine_ls_shift/su_mean 0.002
_refine_ls_structure_factor_coef Fsqd
_refine_ls_weighting_details 'calc w=1/[\s^2^(Fo^2^)+(0.0950P)^2^+0.2991P] where P=(Fo^2^+2Fc^2^)/3'
_refine_ls_weighting_scheme calc
_refine_ls_wR_factor_gt 0.1400
_refine_ls_wR_factor_ref 0.1744
_reflns_number_gt 6489
_reflns_number_total 11439
_reflns_threshold_expression >2sigma(I)
_cod_data_source_file ic026039hsi20021211_090500.cif
_cod_data_source_block mk
_cod_depositor_comments
;
The following automatic conversions were performed:

data name '_atom_site_symetry_multiplicity' was replaced with
'_atom_site_symmetry_multiplicity' as specified in the replacement
file 'data/replacement-values/replacement_tags.lst'.

Automatic conversion script
Id: cif_correct_tags 9268 2022-04-12 08:56:07Z antanas 
;
_cod_database_code 4313288

loop_
_symmetry_equiv_pos_as_xyz
'x, y, z'
'-x, y+1/2, -z'

loop_
_atom_site_label
_atom_site_type_symbol
_atom_site_fract_x
_atom_site_fract_y
_atom_site_fract_z
_atom_site_U_iso_or_equiv
_atom_site_adp_type
_atom_site_occupancy
_atom_site_symmetry_multiplicity
_atom_site_calc_flag
_atom_site_refinement_flags
_atom_site_disorder_assembly
_atom_site_disorder_group
O1 O 0.2247(9) 0.0540(5) 0.9859(5) 0.151(3) Uani 1 1 d . . .
O2 O 0.3840(8) 0.0847(6) 1.0532(6) 0.204(5) Uani 1 1 d . . .
O3 O 0.2011(6) 0.2855(4) 0.7287(3) 0.1101(19) Uani 1 1 d . . .
O4 O 0.0541(5) 0.3669(4) 0.7138(3) 0.1070(19) Uani 1 1 d . . .
C45 C 0.2479(7) 0.1778(5) 1.0217(3) 0.073(2) Uani 1 1 d . . .
H45 H 0.3206 0.2063 1.0234 0.088 Uiso 1 1 calc R . .
C46 C 0.2796(11) 0.0968(6) 1.0157(5) 0.114(3) Uani 1 1 d . . .
C47 C 0.4100(18) 0.0031(9) 1.0407(13) 0.310(15) Uani 1 1 d . . .
H47A H 0.4831 -0.0119 1.0662 0.372 Uiso 1 1 calc R . .
H47B H 0.4170 -0.0017 1.0012 0.372 Uiso 1 1 calc R . .
H47C H 0.3457 -0.0268 1.0470 0.372 Uiso 1 1 calc R . .
C48 C 0.2085(12) 0.1896(7) 1.0804(5) 0.135(4) Uani 1 1 d . . .
H48 H 0.2728 0.1588 1.1021 0.162 Uiso 1 1 calc R . .
C49 C 0.1149(10) 0.1387(6) 1.0892(5) 0.132(4) Uani 1 1 d . . .
H49A H 0.1084 0.0994 1.0621 0.158 Uiso 1 1 calc R . .
H49B H 0.0400 0.1639 1.0833 0.158 Uiso 1 1 calc R . .
H49C H 0.1352 0.1199 1.1280 0.158 Uiso 1 1 calc R . .
C50 C 0.244(2) 0.2457(12) 1.1127(8) 0.287(14) Uani 1 1 d . . .
H50A H 0.3062 0.2701 1.0987 0.345 Uiso 1 1 calc R . .
H50B H 0.2750 0.2302 1.1520 0.345 Uiso 1 1 calc R . .
H50C H 0.1787 0.2782 1.1114 0.345 Uiso 1 1 calc R . .
C51 C 0.1882(6) 0.3691(4) 0.8039(3) 0.0656(16) Uani 1 1 d . . .
H51 H 0.1164 0.3764 0.8190 0.079 Uiso 1 1 calc R . .
C52 C 0.1502(7) 0.3341(4) 0.7456(3) 0.0751(18) Uani 1 1 d . . .
C53 C 0.0073(9) 0.3419(9) 0.6558(4) 0.155(5) Uani 1 1 d . . .
H53A H -0.0607 0.3708 0.6382 0.186 Uiso 1 1 calc R . .
H53B H -0.0161 0.2920 0.6568 0.186 Uiso 1 1 calc R . .
H53C H 0.0675 0.3463 0.6337 0.186 Uiso 1 1 calc R . .
C54 C 0.2416(8) 0.4440(4) 0.7984(4) 0.085(2) Uani 1 1 d . . .
H54 H 0.1828 0.4715 0.7701 0.102 Uiso 1 1 calc R . .
C55 C 0.2582(12) 0.4836(5) 0.8565(4) 0.126(4) Uani 1 1 d . . .
H55A H 0.2920 0.5307 0.8534 0.152 Uiso 1 1 calc R . .
H55B H 0.3107 0.4561 0.8860 0.152 Uiso 1 1 calc R . .
H55C H 0.1822 0.4889 0.8666 0.152 Uiso 1 1 calc R . .
C56 C 0.3572(8) 0.4410(5) 0.7754(5) 0.108(3) Uani 1 1 d . . .
H56A H 0.3867 0.4894 0.7728 0.129 Uiso 1 1 calc R . .
H56B H 0.3405 0.4190 0.7377 0.129 Uiso 1 1 calc R . .
H56C H 0.4161 0.4128 0.8014 0.129 Uiso 1 1 calc R . .
O61 O -0.4384(8) 0.5171(7) 0.6192(5) 0.225(7) Uani 1 1 d . . .
O62 O -0.2986(9) 0.4327(5) 0.6121(4) 0.162(3) Uani 1 1 d . . .
O63 O -0.1407(5) 0.6897(3) 0.4333(2) 0.0933(16) Uani 1 1 d . . .
O64 O -0.3396(4) 0.7007(3) 0.3993(2) 0.0845(14) Uani 1 1 d . . .
C105 C -0.2347(7) 0.5397(4) 0.6655(3) 0.0733(18) Uani 1 1 d . . .
H105 H -0.1639 0.5310 0.6498 0.088 Uiso 1 1 calc R . .
C106 C -0.3376(10) 0.4952(6) 0.6281(5) 0.109(3) Uani 1 1 d . . .
C107 C -0.3759(16) 0.3850(9) 0.5689(8) 0.236(10) Uani 1 1 d . . .
H10A H -0.3319 0.3426 0.5626 0.283 Uiso 1 1 calc R . .
H10B H -0.4013 0.4108 0.5330 0.283 Uiso 1 1 calc R . .
H10C H -0.4444 0.3707 0.5831 0.283 Uiso 1 1 calc R . .
C108 C -0.2054(8) 0.5120(5) 0.7286(4) 0.096(3) Uani 1 1 d . . .
H108 H -0.1944 0.4593 0.7266 0.115 Uiso 1 1 calc R . .
C109 C -0.3050(12) 0.5233(7) 0.7592(6) 0.151(5) Uani 1 1 d . . .
H10D H -0.2819 0.5047 0.7980 0.182 Uiso 1 1 calc R . .
H10E H -0.3749 0.4982 0.7387 0.182 Uiso 1 1 calc R . .
H10F H -0.3219 0.5742 0.7605 0.182 Uiso 1 1 calc R . .
C110 C -0.0850(10) 0.5430(7) 0.7613(5) 0.137(4) Uani 1 1 d . . .
H11A H -0.0670 0.5251 0.8004 0.164 Uiso 1 1 calc R . .
H11B H -0.0894 0.5951 0.7618 0.164 Uiso 1 1 calc R . .
H11C H -0.0235 0.5283 0.7422 0.164 Uiso 1 1 calc R . .
C111 C -0.2513(6) 0.7693(4) 0.4819(3) 0.0564(16) Uani 1 1 d . . .
H111 H -0.3333 0.7657 0.4871 0.068 Uiso 1 1 calc R . .
C112 C -0.2344(7) 0.7150(4) 0.4365(3) 0.0749(19) Uani 1 1 d . . .
C113 C -0.3293(10) 0.6528(5) 0.3517(4) 0.117(3) Uani 1 1 d . . .
H11D H -0.4066 0.6457 0.3268 0.140 Uiso 1 1 calc R . .
H11E H -0.2974 0.6069 0.3670 0.140 Uiso 1 1 calc R . .
H11F H -0.2770 0.6744 0.3300 0.140 Uiso 1 1 calc R . .
C114 C -0.2289(6) 0.8481(4) 0.4629(3) 0.0734(19) Uani 1 1 d . . .
H114 H -0.1437 0.8524 0.4635 0.088 Uiso 1 1 calc R . .
C115 C -0.2567(9) 0.9018(5) 0.5067(4) 0.097(3) Uani 1 1 d . . .
H11G H -0.2122 0.8891 0.5448 0.116 Uiso 1 1 calc R . .
H11H H -0.3404 0.9004 0.5059 0.116 Uiso 1 1 calc R . .
H11I H -0.2349 0.9498 0.4971 0.116 Uiso 1 1 calc R . .
C116 C -0.2957(7) 0.8644(5) 0.4029(4) 0.094(2) Uani 1 1 d . . .
H11J H -0.2785 0.9131 0.3928 0.113 Uiso 1 1 calc R . .
H11K H -0.3797 0.8596 0.4007 0.113 Uiso 1 1 calc R . .
H11L H -0.2722 0.8310 0.3764 0.113 Uiso 1 1 calc R . .
Fe1 Fe 0.21123(8) 0.25935(4) 0.90689(4) 0.0483(2) Uani 1 1 d . . .
Fe61 Fe -0.21554(7) 0.67904(4) 0.59548(4) 0.0471(2) Uani 1 1 d . . .
N1 N 0.3506(4) 0.1950(3) 0.9084(2) 0.0538(13) Uani 1 1 d . . .
N2 N 0.3132(5) 0.3230(3) 0.9668(2) 0.0550(14) Uani 1 1 d . . .
N3 N 0.0712(4) 0.3250(3) 0.9071(2) 0.0489(13) Uani 1 1 d . . .
N4 N 0.1098(4) 0.2003(3) 0.8443(2) 0.0523(13) Uani 1 1 d . . .
N5 N 0.1626(5) 0.1993(3) 0.9702(3) 0.0681(16) Uani 1 1 d . . .
H5A H 0.1047 0.2242 0.9818 0.082 Uiso 1 1 calc R . .
H5B H 0.1288 0.1583 0.9533 0.082 Uiso 1 1 calc R . .
N6 N 0.2688(5) 0.3194(3) 0.8449(3) 0.0629(16) Uani 1 1 d . . .
H6A H 0.3304 0.3465 0.8638 0.075 Uiso 1 1 calc R . .
H6B H 0.2989 0.2876 0.8231 0.075 Uiso 1 1 calc R . .
N61 N -0.0700(4) 0.6196(3) 0.5962(2) 0.0495(13) Uani 1 1 d . . .
N62 N -0.1204(5) 0.7419(3) 0.6589(2) 0.0520(13) Uani 1 1 d . . .
N63 N -0.3602(4) 0.7416(3) 0.5946(2) 0.0492(13) Uani 1 1 d . . .
N64 N -0.3113(4) 0.6164(3) 0.5329(2) 0.0539(14) Uani 1 1 d . . .
N65 N -0.2613(6) 0.6175(3) 0.6591(3) 0.0751(19) Uani 1 1 d . . .
H65A H -0.2272 0.6385 0.6931 0.090 Uiso 1 1 calc R . .
H65B H -0.3407 0.6222 0.6550 0.090 Uiso 1 1 calc R . .
N66 N -0.1673(4) 0.7481(3) 0.5373(2) 0.0564(13) Uani 1 1 d . . .
H66A H -0.1431 0.7895 0.5565 0.068 Uiso 1 1 calc R . .
H66B H -0.1027 0.7286 0.5276 0.068 Uiso 1 1 calc R . .
C1 C 0.3499(6) 0.1307(4) 0.8783(3) 0.0595(18) Uani 1 1 d . . .
C2 C 0.4658(6) 0.0967(5) 0.8925(4) 0.077(2) Uani 1 1 d . . .
H2 H 0.4870 0.0526 0.8786 0.093 Uiso 1 1 calc R . .
C3 C 0.5391(7) 0.1427(4) 0.9309(4) 0.072(2) Uani 1 1 d . . .
H3 H 0.6197 0.1361 0.9473 0.086 Uiso 1 1 calc R . .
C4 C 0.4647(6) 0.2036(4) 0.9404(3) 0.0573(18) Uani 1 1 d . . .
C5 C 0.5051(6) 0.2598(4) 0.9785(3) 0.0571(16) Uani 1 1 d . . .
C6 C 0.4318(6) 0.3152(4) 0.9909(3) 0.0585(18) Uani 1 1 d . . .
C7 C 0.4731(7) 0.3710(5) 1.0347(4) 0.078(2) Uani 1 1 d . . .
H7 H 0.5506 0.3773 1.0562 0.093 Uiso 1 1 calc R . .
C8 C 0.3757(7) 0.4125(5) 1.0380(4) 0.079(2) Uani 1 1 d . . .
H8 H 0.3733 0.4516 1.0625 0.094 Uiso 1 1 calc R . .
C9 C 0.2771(6) 0.3823(4) 0.9951(3) 0.0561(18) Uani 1 1 d . . .
C10 C 0.1608(7) 0.4099(4) 0.9833(3) 0.0592(19) Uani 1 1 d . . .
C11 C 0.0678(6) 0.3844(4) 0.9419(3) 0.0554(17) Uani 1 1 d . . .
C12 C -0.0498(7) 0.4170(4) 0.9280(4) 0.070(2) Uani 1 1 d . . .
H12 H -0.0744 0.4580 0.9451 0.084 Uiso 1 1 calc R . .
C13 C -0.1159(7) 0.3768(4) 0.8859(4) 0.068(2) Uani 1 1 d . . .
H13 H -0.1957 0.3849 0.8685 0.081 Uiso 1 1 calc R . .
C14 C -0.0435(5) 0.3193(3) 0.8719(3) 0.0490(15) Uani 1 1 d . . .
C15 C -0.0787(5) 0.2664(4) 0.8299(3) 0.0513(15) Uani 1 1 d . . .
C16 C -0.0095(6) 0.2132(4) 0.8160(3) 0.0553(16) Uani 1 1 d . . .
C17 C -0.0501(7) 0.1585(4) 0.7715(3) 0.0659(19) Uani 1 1 d . . .
H17A H -0.1206 0.1341 0.7781 0.079 Uiso 1 1 calc R . .
H17B H -0.0693 0.1807 0.7334 0.079 Uiso 1 1 calc R . .
C18 C 0.0447(6) 0.1087(4) 0.7756(3) 0.0667(19) Uani 1 1 d . . .
H18A H 0.0694 0.1056 0.7390 0.080 Uiso 1 1 calc R . .
H18B H 0.0210 0.0608 0.7858 0.080 Uiso 1 1 calc R . .
C19 C 0.1421(6) 0.1375(4) 0.8215(3) 0.0548(16) Uani 1 1 d . . .
C20 C 0.2521(6) 0.1027(4) 0.8377(3) 0.0565(17) Uani 1 1 d . . .
C21 C 0.6327(6) 0.2611(5) 1.0114(3) 0.0606(17) Uani 1 1 d . . .
C22 C 0.6710(7) 0.2178(6) 1.0597(4) 0.107(3) Uani 1 1 d . . .
H22 H 0.6178 0.1853 1.0703 0.129 Uiso 1 1 calc R . .
C23 C 0.7849(8) 0.2216(8) 1.0921(4) 0.121(4) Uani 1 1 d . . .
H23 H 0.8073 0.1925 1.1249 0.145 Uiso 1 1 calc R . .
C24 C 0.8642(8) 0.2663(7) 1.0778(5) 0.108(3) Uani 1 1 d . . .
H24 H 0.9401 0.2706 1.1015 0.130 Uiso 1 1 calc R . .
C25 C 0.8328(9) 0.3065(7) 1.0273(6) 0.114(4) Uani 1 1 d . . .
H25 H 0.8887 0.3353 1.0149 0.137 Uiso 1 1 calc R . .
C26 C 0.7174(7) 0.3028(5) 0.9957(4) 0.090(3) Uani 1 1 d . . .
H26 H 0.6963 0.3302 0.9620 0.108 Uiso 1 1 calc R . .
C27 C 0.1380(6) 0.4745(4) 1.0198(4) 0.066(2) Uani 1 1 d . . .
C28 C 0.0969(9) 0.4602(6) 1.0706(4) 0.102(3) Uani 1 1 d . . .
H28 H 0.0824 0.4130 1.0811 0.122 Uiso 1 1 calc R . .
C29 C 0.0784(11) 0.5205(9) 1.1051(6) 0.133(5) Uani 1 1 d . . .
H29 H 0.0510 0.5128 1.1387 0.159 Uiso 1 1 calc R . .
C30 C 0.1002(10) 0.5886(10) 1.0897(7) 0.129(5) Uani 1 1 d . . .
H30 H 0.0898 0.6274 1.1133 0.155 Uiso 1 1 calc R . .
C31 C 0.1364(8) 0.6007(5) 1.0410(6) 0.107(4) Uani 1 1 d . . .
H31 H 0.1480 0.6483 1.0304 0.129 Uiso 1 1 calc R . .
C32 C 0.1579(8) 0.5434(5) 1.0047(4) 0.084(2) Uani 1 1 d . . .
H32 H 0.1850 0.5529 0.9712 0.101 Uiso 1 1 calc R . .
C33 C -0.2094(5) 0.2682(4) 0.7986(3) 0.0529(16) Uani 1 1 d . . .
C34 C -0.2947(7) 0.2397(5) 0.8239(4) 0.091(3) Uani 1 1 d . . .
H34 H -0.2727 0.2185 0.8604 0.109 Uiso 1 1 calc R . .
C35 C -0.4136(7) 0.2422(6) 0.7956(5) 0.109(4) Uani 1 1 d . . .
H35 H -0.4706 0.2215 0.8130 0.131 Uiso 1 1 calc R . .
C36 C -0.4487(8) 0.2748(6) 0.7425(5) 0.101(3) Uani 1 1 d . . .
H36 H -0.5287 0.2762 0.7236 0.122 Uiso 1 1 calc R . .
C37 C -0.3652(8) 0.3044(6) 0.7183(4) 0.097(3) Uani 1 1 d . . .
H37 H -0.3879 0.3267 0.6823 0.117 Uiso 1 1 calc R . .
C38 C -0.2430(7) 0.3024(5) 0.7465(4) 0.079(2) Uani 1 1 d . . .
H38 H -0.1863 0.3243 0.7296 0.094 Uiso 1 1 calc R . .
C39 C 0.2693(7) 0.0308(4) 0.8117(4) 0.068(2) Uani 1 1 d . . .
C40 C 0.2584(10) -0.0325(5) 0.8406(5) 0.104(3) Uani 1 1 d . . .
H40 H 0.2383 -0.0299 0.8765 0.125 Uiso 1 1 calc R . .
C41 C 0.2760(11) -0.0993(5) 0.8185(6) 0.119(4) Uani 1 1 d . . .
H41 H 0.2639 -0.1416 0.8380 0.142 Uiso 1 1 calc R . .
C42 C 0.3118(10) -0.1027(7) 0.7672(7) 0.125(5) Uani 1 1 d . . .
H42 H 0.3292 -0.1474 0.7528 0.150 Uiso 1 1 calc R . .
C43 C 0.3217(11) -0.0426(8) 0.7378(6) 0.130(4) Uani 1 1 d . . .
H43 H 0.3412 -0.0460 0.7018 0.156 Uiso 1 1 calc R . .
C44 C 0.3034(9) 0.0259(5) 0.7601(5) 0.105(3) Uani 1 1 d . . .
H44 H 0.3143 0.0677 0.7399 0.126 Uiso 1 1 calc R . .
C61 C -0.0037(6) 0.7324(4) 0.6874(3) 0.0547(16) Uani 1 1 d . . .
C62 C 0.0309(7) 0.7886(4) 0.7323(3) 0.077(2) Uani 1 1 d . . .
H62 H 0.1044 0.7937 0.7581 0.092 Uiso 1 1 calc R . .
C63 C -0.0667(7) 0.8317(5) 0.7283(4) 0.077(2) Uani 1 1 d . . .
H63 H -0.0720 0.8729 0.7503 0.093 Uiso 1 1 calc R . .
C64 C -0.1592(6) 0.8021(4) 0.6841(3) 0.0583(17) Uani 1 1 d . . .
C65 C -0.2723(6) 0.8321(4) 0.6674(3) 0.0593(18) Uani 1 1 d . . .
C66 C -0.3649(6) 0.8046(3) 0.6258(3) 0.0528(16) Uani 1 1 d . . .
C67 C -0.4835(6) 0.8375(4) 0.6089(3) 0.0596(17) Uani 1 1 d . . .
H67 H -0.5090 0.8802 0.6232 0.072 Uiso 1 1 calc R . .
C68 C -0.5493(6) 0.7923(4) 0.5680(3) 0.0632(19) Uani 1 1 d . . .
H68 H -0.6287 0.7985 0.5492 0.076 Uiso 1 1 calc R . .
C69 C -0.4724(5) 0.7334(4) 0.5593(3) 0.0533(17) Uani 1 1 d . . .
C70 C -0.5062(5) 0.6757(4) 0.5205(3) 0.0506(15) Uani 1 1 d . . .
C71 C -0.4314(5) 0.6217(4) 0.5090(3) 0.0578(18) Uani 1 1 d . . .
C72 C -0.4704(6) 0.5644(4) 0.4670(4) 0.075(2) Uani 1 1 d . . .
H72A H -0.5288 0.5336 0.4791 0.090 Uiso 1 1 calc R . .
H72B H -0.5061 0.5848 0.4293 0.090 Uiso 1 1 calc R . .
C73 C -0.3675(7) 0.5244(4) 0.4645(4) 0.084(3) Uani 1 1 d . . .
H73A H -0.3521 0.5266 0.4258 0.101 Uiso 1 1 calc R . .
H73B H -0.3768 0.4740 0.4744 0.101 Uiso 1 1 calc R . .
C74 C -0.2699(6) 0.5582(4) 0.5067(3) 0.0618(19) Uani 1 1 d . . .
C75 C -0.1543(6) 0.5330(4) 0.5178(3) 0.0621(19) Uani 1 1 d . . .
C76 C -0.0624(5) 0.5611(4) 0.5612(3) 0.0525(16) Uani 1 1 d . . .
C77 C 0.0550(6) 0.5303(4) 0.5755(4) 0.0634(19) Uani 1 1 d . . .
H77 H 0.0820 0.4905 0.5579 0.076 Uiso 1 1 calc R . .
C78 C 0.1198(6) 0.5709(4) 0.6205(3) 0.0595(18) Uani 1 1 d . . .
H78 H 0.1989 0.5636 0.6395 0.071 Uiso 1 1 calc R . .
C79 C 0.0404(6) 0.6275(4) 0.6323(3) 0.0542(17) Uani 1 1 d . . .
C80 C 0.0758(5) 0.6797(4) 0.6744(3) 0.0510(15) Uani 1 1 d . . .
C81 C -0.2975(7) 0.9021(4) 0.6974(4) 0.071(2) Uani 1 1 d . . .
C82 C -0.3340(10) 0.8985(6) 0.7491(5) 0.108(3) Uani 1 1 d . . .
H82 H -0.3461 0.8537 0.7651 0.129 Uiso 1 1 calc R . .
C83 C -0.3523(11) 0.9624(9) 0.7768(7) 0.141(5) Uani 1 1 d . . .
H83 H -0.3712 0.9596 0.8130 0.170 Uiso 1 1 calc R . .
C84 C -0.3441(11) 1.0266(8) 0.7544(7) 0.129(5) Uani 1 1 d . . .
H84 H -0.3587 1.0681 0.7741 0.155 Uiso 1 1 calc R . .
C85 C -0.3151(11) 1.0322(6) 0.7036(7) 0.120(4) Uani 1 1 d . . .
H85 H -0.3138 1.0778 0.6868 0.144 Uiso 1 1 calc R . .
C86 C -0.2854(10) 0.9686(5) 0.6737(5) 0.108(3) Uani 1 1 d . . .
H86 H -0.2588 0.9729 0.6395 0.130 Uiso 1 1 calc R . .
C87 C -0.6319(5) 0.6759(4) 0.4854(3) 0.0560(16) Uani 1 1 d . . .
C88 C -0.7246(7) 0.6505(5) 0.5085(4) 0.081(2) Uani 1 1 d . . .
H88 H -0.7103 0.6350 0.5469 0.097 Uiso 1 1 calc R . .
C89 C -0.8389(7) 0.6483(6) 0.4740(5) 0.094(3) Uani 1 1 d . . .
H89 H -0.9005 0.6309 0.4899 0.112 Uiso 1 1 calc R . .
C90 C -0.8645(7) 0.6703(5) 0.4187(5) 0.090(3) Uani 1 1 d . . .
H90 H -0.9426 0.6698 0.3971 0.107 Uiso 1 1 calc R . .
C91 C -0.7738(8) 0.6934(6) 0.3948(4) 0.093(3) Uani 1 1 d . . .
H91 H -0.7890 0.7078 0.3562 0.112 Uiso 1 1 calc R . .
C92 C -0.6587(6) 0.6953(5) 0.4285(4) 0.078(2) Uani 1 1 d . . .
H92 H -0.5973 0.7105 0.4115 0.093 Uiso 1 1 calc R . .
C93 C -0.1271(7) 0.4713(5) 0.4819(4) 0.077(3) Uani 1 1 d . . .
C94 C -0.1384(8) 0.4004(5) 0.4977(5) 0.097(3) Uani 1 1 d . . .
H94 H -0.1598 0.3896 0.5324 0.117 Uiso 1 1 calc R . .
C95 C -0.1169(10) 0.3439(7) 0.4607(8) 0.138(6) Uani 1 1 d . . .
H95 H -0.1272 0.2958 0.4704 0.165 Uiso 1 1 calc R . .
C96 C -0.0816(11) 0.3596(10) 0.4110(8) 0.141(7) Uani 1 1 d . . .
H96 H -0.0663 0.3224 0.3870 0.169 Uiso 1 1 calc R . .
C97 C -0.0684(10) 0.4309(9) 0.3964(6) 0.141(5) Uani 1 1 d . . .
H97 H -0.0437 0.4419 0.3626 0.169 Uiso 1 1 calc R . .
C98 C -0.0915(9) 0.4857(6) 0.4312(5) 0.104(3) Uani 1 1 d . . .
H98 H -0.0829 0.5336 0.4205 0.124 Uiso 1 1 calc R . .
C99 C 0.2042(6) 0.6825(4) 0.7062(3) 0.0545(15) Uani 1 1 d . . .
C100 C 0.2432(7) 0.6587(5) 0.7610(3) 0.084(2) Uani 1 1 d . . .
H100 H 0.1888 0.6398 0.7809 0.101 Uiso 1 1 calc R . .
C101 C 0.3636(9) 0.6618(7) 0.7886(4) 0.113(4) Uani 1 1 d . . .
H101 H 0.3885 0.6465 0.8269 0.136 Uiso 1 1 calc R . .
C102 C 0.4423(7) 0.6863(5) 0.7602(5) 0.091(3) Uani 1 1 d . . .
H102 H 0.5226 0.6877 0.7788 0.109 Uiso 1 1 calc R . .
C103 C 0.4091(7) 0.7092(5) 0.7056(4) 0.089(3) Uani 1 1 d . . .
H103 H 0.4661 0.7253 0.6861 0.107 Uiso 1 1 calc R . .
C104 C 0.2898(6) 0.7091(5) 0.6778(4) 0.079(2) Uani 1 1 d . . .
H104 H 0.2664 0.7266 0.6401 0.094 Uiso 1 1 calc R . .

loop_
_atom_site_aniso_label
_atom_site_aniso_U_11
_atom_site_aniso_U_22
_atom_site_aniso_U_33
_atom_site_aniso_U_23
_atom_site_aniso_U_13
_atom_site_aniso_U_12
O1 0.189(9) 0.093(5) 0.165(8) -0.016(5) 0.029(7) -0.011(5)
O2 0.119(6) 0.175(8) 0.288(13) 0.080(9) -0.019(7) 0.055(6)
O3 0.141(5) 0.112(4) 0.083(4) -0.008(3) 0.036(4) 0.008(4)
O4 0.080(4) 0.160(6) 0.076(4) 0.001(4) 0.007(3) -0.007(4)
C45 0.061(5) 0.085(5) 0.071(5) 0.018(5) 0.010(4) -0.007(4)
C46 0.117(9) 0.098(7) 0.119(9) 0.022(6) 0.009(7) 0.016(6)
C47 0.26(2) 0.153(14) 0.49(4) 0.029(19) 0.02(2) 0.120(15)
C48 0.168(11) 0.142(9) 0.105(8) -0.017(7) 0.052(7) -0.040(9)
C49 0.146(9) 0.126(8) 0.143(9) 0.034(7) 0.076(8) 0.008(7)
C50 0.38(3) 0.31(3) 0.218(19) -0.17(2) 0.16(2) -0.19(2)
C51 0.061(4) 0.074(4) 0.064(4) 0.010(3) 0.017(3) 0.012(3)
C52 0.070(5) 0.089(5) 0.072(5) 0.007(4) 0.029(4) -0.009(4)
C53 0.107(8) 0.279(17) 0.066(6) -0.006(8) -0.007(5) -0.048(9)
C54 0.106(6) 0.068(5) 0.087(6) 0.014(4) 0.034(5) 0.003(4)
C55 0.192(11) 0.096(6) 0.096(7) -0.017(5) 0.042(7) -0.045(7)
C56 0.100(7) 0.108(6) 0.124(8) 0.011(6) 0.043(6) -0.026(5)
O61 0.093(6) 0.277(13) 0.287(13) 0.178(11) 0.006(7) -0.037(7)
O62 0.215(9) 0.097(5) 0.154(7) 0.003(5) -0.004(6) -0.058(6)
O63 0.069(3) 0.124(4) 0.091(4) -0.009(3) 0.026(3) 0.018(3)
O64 0.067(3) 0.105(4) 0.072(3) -0.017(3) -0.002(2) -0.002(3)
C105 0.080(5) 0.063(4) 0.078(5) 0.011(3) 0.021(4) 0.001(3)
C106 0.091(7) 0.091(6) 0.141(9) 0.038(6) 0.016(6) -0.007(5)
C107 0.28(2) 0.200(16) 0.216(19) -0.040(14) 0.023(15) -0.139(16)
C108 0.101(6) 0.091(6) 0.100(7) 0.033(5) 0.034(5) 0.018(5)
C109 0.184(13) 0.165(11) 0.135(10) 0.056(9) 0.099(9) 0.032(9)
C110 0.121(9) 0.145(9) 0.130(10) 0.023(8) 0.000(7) -0.014(7)
C111 0.044(4) 0.072(4) 0.052(4) 0.004(3) 0.008(3) 0.000(3)
C112 0.063(5) 0.091(5) 0.068(4) 0.004(4) 0.008(4) -0.005(4)
C113 0.161(9) 0.104(6) 0.078(6) -0.021(5) 0.011(6) -0.006(6)
C114 0.066(4) 0.081(4) 0.073(5) 0.009(4) 0.015(4) -0.012(3)
C115 0.117(7) 0.087(6) 0.091(6) 0.002(5) 0.034(5) -0.004(5)
C116 0.076(5) 0.116(6) 0.088(6) 0.027(5) 0.014(4) 0.016(4)
Fe1 0.0407(5) 0.0486(5) 0.0537(5) 0.0014(4) 0.0064(4) 0.0001(4)
Fe61 0.0377(5) 0.0476(5) 0.0550(6) -0.0006(4) 0.0082(4) -0.0012(4)
N1 0.042(3) 0.062(3) 0.054(3) -0.006(3) 0.005(2) 0.000(2)
N2 0.043(3) 0.055(3) 0.064(4) 0.000(3) 0.007(3) -0.002(3)
N3 0.044(3) 0.048(3) 0.056(3) 0.003(2) 0.014(3) 0.000(2)
N4 0.039(3) 0.060(3) 0.055(3) 0.001(3) 0.005(2) 0.000(2)
N5 0.059(4) 0.066(4) 0.078(4) 0.008(3) 0.011(3) 0.006(3)
N6 0.049(3) 0.068(4) 0.073(4) 0.008(3) 0.017(3) 0.001(3)
N61 0.042(3) 0.052(3) 0.050(3) -0.007(2) 0.001(2) -0.004(2)
N62 0.053(3) 0.046(3) 0.056(3) 0.000(2) 0.011(3) 0.002(2)
N63 0.037(3) 0.049(3) 0.061(3) 0.005(3) 0.012(2) 0.003(2)
N64 0.035(3) 0.056(3) 0.069(4) -0.008(3) 0.009(3) -0.001(2)
N65 0.077(4) 0.063(4) 0.093(5) 0.018(3) 0.036(4) 0.012(3)
N66 0.037(3) 0.076(4) 0.053(3) 0.005(3) 0.003(2) -0.009(2)
C1 0.054(4) 0.066(4) 0.058(4) 0.004(3) 0.011(3) 0.010(3)
C2 0.046(4) 0.082(5) 0.100(6) -0.010(5) 0.008(4) 0.015(4)
C3 0.049(4) 0.071(5) 0.092(6) 0.003(4) 0.010(4) 0.010(4)
C4 0.051(4) 0.055(4) 0.066(4) 0.006(3) 0.013(4) 0.004(3)
C5 0.041(3) 0.064(4) 0.063(4) 0.005(4) 0.005(3) -0.002(4)
C6 0.046(4) 0.063(4) 0.062(4) 0.004(4) 0.002(4) -0.004(3)
C7 0.063(5) 0.085(6) 0.078(5) -0.021(5) 0.001(4) -0.011(4)
C8 0.051(5) 0.093(6) 0.083(6) -0.025(5) -0.003(4) -0.002(4)
C9 0.050(4) 0.052(4) 0.063(4) -0.016(3) 0.007(3) 0.001(3)
C10 0.061(5) 0.052(4) 0.068(5) -0.010(3) 0.021(4) -0.004(3)
C11 0.054(4) 0.052(4) 0.062(4) -0.003(3) 0.016(4) 0.000(3)
C12 0.056(5) 0.065(5) 0.083(5) -0.009(4) 0.004(4) 0.013(4)
C13 0.050(4) 0.066(4) 0.084(5) -0.001(4) 0.008(4) 0.008(3)
C14 0.035(3) 0.057(4) 0.055(4) 0.000(3) 0.008(3) -0.006(3)
C15 0.039(3) 0.061(4) 0.050(4) 0.004(3) 0.000(3) 0.000(3)
C16 0.047(4) 0.065(4) 0.051(4) 0.004(3) 0.005(3) -0.006(3)
C17 0.057(4) 0.067(4) 0.073(5) -0.006(3) 0.014(4) 0.005(3)
C18 0.065(5) 0.064(4) 0.068(5) -0.003(3) 0.009(4) 0.001(3)
C19 0.048(4) 0.060(4) 0.057(4) 0.005(3) 0.013(3) -0.002(3)
C20 0.057(4) 0.053(4) 0.055(4) 0.002(3) 0.003(3) 0.000(3)
C21 0.041(4) 0.070(4) 0.070(5) 0.003(4) 0.010(3) 0.007(4)
C22 0.058(5) 0.155(9) 0.102(7) 0.042(6) 0.004(4) -0.008(5)
C23 0.058(5) 0.195(12) 0.097(7) 0.058(7) -0.009(5) 0.004(6)
C24 0.053(5) 0.153(9) 0.102(7) 0.008(8) -0.017(5) 0.000(7)
C25 0.061(6) 0.121(7) 0.147(9) 0.018(7) -0.002(6) -0.031(5)
C26 0.051(5) 0.095(6) 0.110(7) 0.030(5) -0.007(5) -0.015(4)
C27 0.048(4) 0.070(5) 0.076(5) -0.020(4) 0.006(4) 0.008(3)
C28 0.114(8) 0.120(8) 0.076(6) -0.030(6) 0.032(6) 0.007(6)
C29 0.126(10) 0.167(12) 0.117(9) -0.071(9) 0.053(8) 0.000(9)
C30 0.079(7) 0.159(12) 0.143(11) -0.093(10) 0.010(7) 0.016(7)
C31 0.076(6) 0.078(6) 0.156(10) -0.051(7) -0.002(6) 0.009(5)
C32 0.075(5) 0.064(5) 0.111(7) -0.022(5) 0.016(5) -0.001(4)
C33 0.039(3) 0.058(4) 0.057(4) 0.000(3) 0.001(3) 0.000(3)
C34 0.056(5) 0.105(6) 0.107(7) 0.046(5) 0.006(5) -0.001(4)
C35 0.040(5) 0.146(9) 0.135(9) 0.030(7) 0.006(5) -0.013(5)
C36 0.053(5) 0.124(8) 0.109(7) -0.004(6) -0.020(5) 0.015(5)
C37 0.061(5) 0.135(7) 0.082(6) 0.024(5) -0.015(4) 0.008(5)
C38 0.062(5) 0.092(5) 0.078(5) 0.021(4) 0.007(4) 0.000(4)
C39 0.054(4) 0.070(5) 0.073(5) -0.008(4) 0.003(4) 0.007(3)
C40 0.144(9) 0.058(5) 0.098(7) 0.004(4) 0.001(6) -0.015(5)
C41 0.130(9) 0.063(5) 0.140(10) -0.029(6) -0.019(7) 0.001(5)
C42 0.101(8) 0.080(7) 0.177(13) -0.062(8) -0.007(8) 0.012(5)
C43 0.139(10) 0.120(10) 0.140(10) -0.057(8) 0.049(8) 0.007(7)
C44 0.126(8) 0.090(6) 0.108(8) -0.018(5) 0.046(6) 0.013(5)
C61 0.051(4) 0.053(4) 0.056(4) -0.003(3) 0.003(3) -0.003(3)
C62 0.062(5) 0.092(5) 0.063(5) -0.023(4) -0.013(4) 0.002(4)
C63 0.058(4) 0.089(6) 0.075(5) -0.027(4) -0.004(4) 0.006(4)
C64 0.051(4) 0.062(4) 0.057(4) -0.007(3) 0.001(3) 0.001(3)
C65 0.059(4) 0.056(4) 0.063(4) -0.002(3) 0.014(3) 0.008(3)
C66 0.053(4) 0.045(3) 0.060(4) -0.002(3) 0.012(3) 0.004(3)
C67 0.056(4) 0.053(4) 0.068(4) -0.003(3) 0.011(3) 0.004(3)
C68 0.040(4) 0.067(4) 0.081(5) 0.001(4) 0.009(3) 0.017(3)
C69 0.036(3) 0.059(4) 0.063(4) 0.004(3) 0.007(3) -0.004(3)
C70 0.035(3) 0.058(4) 0.058(4) -0.001(4) 0.009(3) -0.005(3)
C71 0.038(4) 0.053(4) 0.079(5) -0.006(4) 0.004(3) -0.002(3)
C72 0.042(4) 0.070(5) 0.102(6) -0.019(4) -0.005(4) 0.002(3)
C73 0.061(5) 0.060(5) 0.125(7) -0.030(5) 0.007(5) 0.000(4)
C74 0.045(4) 0.053(4) 0.082(5) -0.010(4) 0.002(4) -0.003(3)
C75 0.039(4) 0.062(5) 0.081(5) -0.013(4) 0.005(4) 0.005(3)
C76 0.035(3) 0.058(4) 0.063(4) -0.004(3) 0.007(3) -0.001(3)
C77 0.049(4) 0.061(4) 0.082(5) -0.009(4) 0.017(4) 0.007(3)
C78 0.036(3) 0.069(4) 0.070(5) -0.007(3) 0.003(3) 0.007(3)
C79 0.046(4) 0.056(4) 0.061(4) 0.007(3) 0.012(3) 0.008(3)
C80 0.044(4) 0.051(3) 0.056(4) 0.005(3) 0.008(3) -0.003(3)
C81 0.054(4) 0.065(4) 0.085(6) -0.026(4) 0.000(4) 0.007(3)
C82 0.123(8) 0.108(7) 0.101(7) -0.027(6) 0.045(6) 0.009(6)
C83 0.123(9) 0.158(12) 0.151(11) -0.060(10) 0.046(8) 0.020(9)
C84 0.107(9) 0.113(9) 0.158(12) -0.060(9) 0.010(8) 0.018(7)
C85 0.122(9) 0.073(6) 0.153(12) -0.018(7) 0.007(8) 0.006(5)
C86 0.150(9) 0.065(6) 0.101(7) -0.015(5) 0.009(6) 0.002(5)
C87 0.042(4) 0.058(4) 0.064(4) -0.003(4) 0.003(3) -0.004(3)
C88 0.048(4) 0.113(6) 0.080(5) 0.019(5) 0.009(4) -0.006(4)
C89 0.040(4) 0.128(7) 0.110(7) 0.026(6) 0.010(5) -0.022(4)
C90 0.040(4) 0.110(7) 0.105(7) -0.002(6) -0.010(4) -0.002(5)
C91 0.072(5) 0.123(7) 0.077(5) 0.012(5) 0.000(4) 0.007(5)
C92 0.042(4) 0.102(5) 0.085(5) 0.016(4) 0.005(3) -0.004(3)
C93 0.046(4) 0.071(5) 0.102(7) -0.035(5) -0.009(4) 0.011(3)
C94 0.066(5) 0.060(5) 0.152(9) -0.032(5) -0.004(5) 0.013(4)
C95 0.067(6) 0.086(7) 0.226(16) -0.067(10) -0.041(8) 0.015(5)
C96 0.077(7) 0.141(12) 0.180(14) -0.101(11) -0.024(8) 0.043(7)
C97 0.105(8) 0.176(13) 0.129(10) -0.075(10) -0.001(7) 0.051(8)
C98 0.083(7) 0.108(7) 0.122(9) -0.035(7) 0.028(6) 0.011(6)
C99 0.054(4) 0.053(3) 0.055(4) -0.002(3) 0.009(3) 0.003(3)
C100 0.062(5) 0.126(7) 0.055(4) 0.008(4) -0.006(4) -0.015(4)
C101 0.086(7) 0.164(10) 0.072(6) 0.012(6) -0.019(5) -0.009(6)
C102 0.053(5) 0.099(6) 0.107(7) 0.010(5) -0.010(5) -0.007(4)
C103 0.057(5) 0.092(6) 0.115(7) 0.017(5) 0.012(5) 0.001(4)
C104 0.046(4) 0.104(6) 0.081(5) 0.009(5) 0.005(4) -0.005(4)

loop_
_atom_type_symbol
_atom_type_description
_atom_type_scat_dispersion_real
_atom_type_scat_dispersion_imag
_atom_type_scat_source
C C 0.0033 0.0016 'International Tables Vol C Tables 4.2.6.8 and 6.1.1.4'
H H 0.0000 0.0000 'International Tables Vol C Tables 4.2.6.8 and 6.1.1.4'
N N 0.0061 0.0033 'International Tables Vol C Tables 4.2.6.8 and 6.1.1.4'
O O 0.0106 0.0060 'International Tables Vol C Tables 4.2.6.8 and 6.1.1.4'
Fe Fe 0.3463 0.8444 'International Tables Vol C Tables 4.2.6.8 and 6.1.1.4'

loop_
_geom_angle_atom_site_label_1
_geom_angle_atom_site_label_2
_geom_angle_atom_site_label_3
_geom_angle
_geom_angle_site_symmetry_1
_geom_angle_site_symmetry_3
_geom_angle_publ_flag
C46 O2 C47 102.3(13) . . ?
C52 O4 C53 118.7(9) . . ?
N5 C45 C46 108.4(8) . . ?
N5 C45 C48 115.8(8) . . ?
C46 C45 C48 109.6(9) . . ?
N5 C45 H45 107.6 . . ?
C46 C45 H45 107.6 . . ?
C48 C45 H45 107.6 . . ?
O1 C46 O2 125.5(12) . . ?
O1 C46 C45 127.5(10) . . ?
O2 C46 C45 107.0(11) . . ?
O2 C47 H47A 109.5 . . ?
O2 C47 H47B 109.5 . . ?
H47A C47 H47B 109.5 . . ?
O2 C47 H47C 109.5 . . ?
H47A C47 H47C 109.5 . . ?
H47B C47 H47C 109.5 . . ?
C50 C48 C49 124.7(12) . . ?
C50 C48 C45 120.9(12) . . ?
C49 C48 C45 113.7(9) . . ?
C50 C48 H48 92.8 . . ?
C49 C48 H48 92.8 . . ?
C45 C48 H48 92.8 . . ?
C48 C49 H49A 109.5 . . ?
C48 C49 H49B 109.5 . . ?
H49A C49 H49B 109.5 . . ?
C48 C49 H49C 109.5 . . ?
H49A C49 H49C 109.5 . . ?
H49B C49 H49C 109.5 . . ?
C48 C50 H50A 109.5 . . ?
C48 C50 H50B 109.5 . . ?
H50A C50 H50B 109.5 . . ?
C48 C50 H50C 109.5 . . ?
H50A C50 H50C 109.5 . . ?
H50B C50 H50C 109.5 . . ?
C52 C51 N6 110.2(6) . . ?
C52 C51 C54 110.5(6) . . ?
N6 C51 C54 114.0(6) . . ?
C52 C51 H51 107.3 . . ?
N6 C51 H51 107.3 . . ?
C54 C51 H51 107.3 . . ?
O3 C52 O4 124.0(8) . . ?
O3 C52 C51 124.8(7) . . ?
O4 C52 C51 111.0(7) . . ?
O4 C53 H53A 109.5 . . ?
O4 C53 H53B 109.5 . . ?
H53A C53 H53B 109.5 . . ?
O4 C53 H53C 109.5 . . ?
H53A C53 H53C 109.5 . . ?
H53B C53 H53C 109.5 . . ?
C51 C54 C55 108.9(7) . . ?
C51 C54 C56 113.1(7) . . ?
C55 C54 C56 112.9(8) . . ?
C51 C54 H54 107.2 . . ?
C55 C54 H54 107.2 . . ?
C56 C54 H54 107.2 . . ?
C54 C55 H55A 109.5 . . ?
C54 C55 H55B 109.5 . . ?
H55A C55 H55B 109.5 . . ?
C54 C55 H55C 109.5 . . ?
H55A C55 H55C 109.5 . . ?
H55B C55 H55C 109.5 . . ?
C54 C56 H56A 109.5 . . ?
C54 C56 H56B 109.5 . . ?
H56A C56 H56B 109.5 . . ?
C54 C56 H56C 109.5 . . ?
H56A C56 H56C 109.5 . . ?
H56B C56 H56C 109.5 . . ?
C106 O62 C107 121.6(12) . . ?
C112 O64 C113 113.8(7) . . ?
N65 C105 C106 110.1(7) . . ?
N65 C105 C108 114.7(7) . . ?
C106 C105 C108 110.6(7) . . ?
N65 C105 H105 107.0 . . ?
C106 C105 H105 107.0 . . ?
C108 C105 H105 107.0 . . ?
O61 C106 O62 128.2(12) . . ?
O61 C106 C105 120.6(12) . . ?
O62 C106 C105 111.1(9) . . ?
O62 C107 H10A 109.5 . . ?
O62 C107 H10B 109.5 . . ?
H10A C107 H10B 109.5 . . ?
O62 C107 H10C 109.5 . . ?
H10A C107 H10C 109.5 . . ?
H10B C107 H10C 109.5 . . ?
C109 C108 C110 113.8(11) . . ?
C109 C108 C105 113.3(8) . . ?
C110 C108 C105 110.0(7) . . ?
C109 C108 H108 106.4 . . ?
C110 C108 H108 106.4 . . ?
C105 C108 H108 106.4 . . ?
C108 C109 H10D 109.5 . . ?
C108 C109 H10E 109.5 . . ?
H10D C109 H10E 109.5 . . ?
C108 C109 H10F 109.5 . . ?
H10D C109 H10F 109.5 . . ?
H10E C109 H10F 109.5 . . ?
C108 C110 H11A 109.5 . . ?
C108 C110 H11B 109.5 . . ?
H11A C110 H11B 109.5 . . ?
C108 C110 H11C 109.5 . . ?
H11A C110 H11C 109.5 . . ?
H11B C110 H11C 109.5 . . ?
N66 C111 C112 106.9(6) . . ?
N66 C111 C114 112.4(6) . . ?
C112 C111 C114 110.8(6) . . ?
N66 C111 H111 108.9 . . ?
C112 C111 H111 108.9 . . ?
C114 C111 H111 108.9 . . ?
O63 C112 O64 125.0(7) . . ?
O63 C112 C111 124.4(7) . . ?
O64 C112 C111 110.6(6) . . ?
O64 C113 H11D 109.5 . . ?
O64 C113 H11E 109.5 . . ?
H11D C113 H11E 109.5 . . ?
O64 C113 H11F 109.5 . . ?
H11D C113 H11F 109.5 . . ?
H11E C113 H11F 109.5 . . ?
C116 C114 C115 112.2(7) . . ?
C116 C114 C111 112.3(6) . . ?
C115 C114 C111 109.7(6) . . ?
C116 C114 H114 107.5 . . ?
C115 C114 H114 107.5 . . ?
C111 C114 H114 107.5 . . ?
C114 C115 H11G 109.5 . . ?
C114 C115 H11H 109.5 . . ?
H11G C115 H11H 109.5 . . ?
C114 C115 H11I 109.5 . . ?
H11G C115 H11I 109.5 . . ?
H11H C115 H11I 109.5 . . ?
C114 C116 H11J 109.5 . . ?
C114 C116 H11K 109.5 . . ?
H11J C116 H11K 109.5 . . ?
C114 C116 H11L 109.5 . . ?
H11J C116 H11L 109.5 . . ?
H11K C116 H11L 109.5 . . ?
N1 Fe1 N4 91.4(2) . . ?
N1 Fe1 N2 89.7(2) . . ?
N4 Fe1 N2 177.0(2) . . ?
N1 Fe1 N3 178.8(2) . . ?
N4 Fe1 N3 89.7(2) . . ?
N2 Fe1 N3 89.3(2) . . ?
N1 Fe1 N5 90.9(2) . . ?
N4 Fe1 N5 92.2(2) . . ?
N2 Fe1 N5 90.6(2) . . ?
N3 Fe1 N5 88.4(2) . . ?
N1 Fe1 N6 87.0(2) . . ?
N4 Fe1 N6 89.5(2) . . ?
N2 Fe1 N6 87.7(2) . . ?
N3 Fe1 N6 93.7(2) . . ?
N5 Fe1 N6 177.3(2) . . ?
N61 Fe61 N64 90.7(2) . . ?
N61 Fe61 N62 89.7(2) . . ?
N64 Fe61 N62 179.4(2) . . ?
N61 Fe61 N63 178.4(2) . . ?
N64 Fe61 N63 90.3(2) . . ?
N62 Fe61 N63 89.4(2) . . ?
N61 Fe61 N66 89.7(2) . . ?
N64 Fe61 N66 92.8(2) . . ?
N62 Fe61 N66 87.7(2) . . ?
N63 Fe61 N66 89.1(2) . . ?
N61 Fe61 N65 92.5(2) . . ?
N64 Fe61 N65 92.0(3) . . ?
N62 Fe61 N65 87.5(3) . . ?
N63 Fe61 N65 88.7(2) . . ?
N66 Fe61 N65 174.7(3) . . ?
C4 N1 C1 106.2(5) . . ?
C4 N1 Fe1 127.6(4) . . ?
C1 N1 Fe1 126.2(4) . . ?
C6 N2 C9 105.1(6) . . ?
C6 N2 Fe1 127.3(5) . . ?
C9 N2 Fe1 127.5(4) . . ?
C11 N3 C14 105.5(5) . . ?
C11 N3 Fe1 127.5(5) . . ?
C14 N3 Fe1 127.0(4) . . ?
C19 N4 C16 106.1(6) . . ?
C19 N4 Fe1 126.3(4) . . ?
C16 N4 Fe1 127.6(5) . . ?
C45 N5 Fe1 121.6(5) . . ?
C45 N5 H5A 106.9 . . ?
Fe1 N5 H5A 106.9 . . ?
C45 N5 H5B 106.9 . . ?
Fe1 N5 H5B 106.9 . . ?
H5A N5 H5B 106.7 . . ?
C51 N6 Fe1 122.7(4) . . ?
C51 N6 H6A 106.7 . . ?
Fe1 N6 H6A 106.7 . . ?
C51 N6 H6B 106.7 . . ?
Fe1 N6 H6B 106.7 . . ?
H6A N6 H6B 106.6 . . ?
C79 N61 C76 106.5(5) . . ?
C79 N61 Fe61 127.2(4) . . ?
C76 N61 Fe61 126.2(4) . . ?
C61 N62 C64 105.4(5) . . ?
C61 N62 Fe61 126.9(4) . . ?
C64 N62 Fe61 127.6(4) . . ?
C69 N63 C66 105.8(5) . . ?
C69 N63 Fe61 126.9(4) . . ?
C66 N63 Fe61 127.1(4) . . ?
C71 N64 C74 106.6(6) . . ?
C71 N64 Fe61 126.9(4) . . ?
C74 N64 Fe61 126.4(4) . . ?
C105 N65 Fe61 122.3(5) . . ?
C105 N65 H65A 106.8 . . ?
Fe61 N65 H65A 106.8 . . ?
C105 N65 H65B 106.8 . . ?
Fe61 N65 H65B 106.8 . . ?
H65A N65 H65B 106.6 . . ?
C111 N66 Fe61 122.3(4) . . ?
C111 N66 H66A 106.8 . . ?
Fe61 N66 H66A 106.8 . . ?
C111 N66 H66B 106.8 . . ?
Fe61 N66 H66B 106.7 . . ?
H66A N66 H66B 106.6 . . ?
N1 C1 C20 125.3(6) . . ?
N1 C1 C2 110.7(7) . . ?
C20 C1 C2 123.9(7) . . ?
C3 C2 C1 106.5(7) . . ?
C3 C2 H2 126.7 . . ?
C1 C2 H2 126.7 . . ?
C2 C3 C4 106.3(6) . . ?
C2 C3 H3 126.9 . . ?
C4 C3 H3 126.9 . . ?
N1 C4 C5 126.0(6) . . ?
N1 C4 C3 110.3(6) . . ?
C5 C4 C3 123.6(7) . . ?
C4 C5 C6 123.6(6) . . ?
C4 C5 C21 119.8(7) . . ?
C6 C5 C21 116.4(7) . . ?
N2 C6 C5 125.8(7) . . ?
N2 C6 C7 110.9(6) . . ?
C5 C6 C7 123.2(7) . . ?
C8 C7 C6 106.9(7) . . ?
C8 C7 H7 126.5 . . ?
C6 C7 H7 126.5 . . ?
C7 C8 C9 105.6(7) . . ?
C7 C8 H8 127.2 . . ?
C9 C8 H8 127.2 . . ?
N2 C9 C10 124.3(6) . . ?
N2 C9 C8 111.5(6) . . ?
C10 C9 C8 124.3(7) . . ?
C11 C10 C9 125.5(7) . . ?
C11 C10 C27 117.9(7) . . ?
C9 C10 C27 116.5(6) . . ?
C10 C11 N3 125.5(6) . . ?
C10 C11 C12 124.4(7) . . ?
N3 C11 C12 110.1(6) . . ?
C13 C12 C11 106.7(7) . . ?
C13 C12 H12 126.6 . . ?
C11 C12 H12 126.6 . . ?
C12 C13 C14 108.6(6) . . ?
C12 C13 H13 125.7 . . ?
C14 C13 H13 125.7 . . ?
C15 C14 N3 124.5(6) . . ?
C15 C14 C13 126.5(6) . . ?
N3 C14 C13 109.0(6) . . ?
C16 C15 C14 126.2(6) . . ?
C16 C15 C33 118.1(6) . . ?
C14 C15 C33 115.6(6) . . ?
C15 C16 N4 125.0(6) . . ?
C15 C16 C17 124.5(6) . . ?
N4 C16 C17 110.5(6) . . ?
C18 C17 C16 106.4(6) . . ?
C18 C17 H17A 110.5 . . ?
C16 C17 H17A 110.5 . . ?
C18 C17 H17B 110.5 . . ?
C16 C17 H17B 110.5 . . ?
H17A C17 H17B 108.6 . . ?
C17 C18 C19 105.4(6) . . ?
C17 C18 H18A 110.7 . . ?
C19 C18 H18A 110.7 . . ?
C17 C18 H18B 110.7 . . ?
C19 C18 H18B 110.7 . . ?
H18A C18 H18B 108.8 . . ?
N4 C19 C20 126.4(6) . . ?
N4 C19 C18 111.5(6) . . ?
C20 C19 C18 122.1(7) . . ?
C19 C20 C1 123.9(7) . . ?
C19 C20 C39 119.5(6) . . ?
C1 C20 C39 116.6(6) . . ?
C26 C21 C22 115.9(7) . . ?
C26 C21 C5 123.1(7) . . ?
C22 C21 C5 121.0(7) . . ?
C23 C22 C21 121.6(9) . . ?
C23 C22 H22 119.2 . . ?
C21 C22 H22 119.2 . . ?
C24 C23 C22 121.1(10) . . ?
C24 C23 H23 119.5 . . ?
C22 C23 H23 119.5 . . ?
C23 C24 C25 119.4(9) . . ?
C23 C24 H24 120.3 . . ?
C25 C24 H24 120.3 . . ?
C26 C25 C24 118.5(10) . . ?
C26 C25 H25 120.7 . . ?
C24 C25 H25 120.7 . . ?
C21 C26 C25 123.1(9) . . ?
C21 C26 H26 118.4 . . ?
C25 C26 H26 118.4 . . ?
C32 C27 C28 120.6(8) . . ?
C32 C27 C10 121.4(8) . . ?
C28 C27 C10 118.0(8) . . ?
C27 C28 C29 117.7(11) . . ?
C27 C28 H28 121.1 . . ?
C29 C28 H28 121.1 . . ?
C30 C29 C28 120.8(12) . . ?
C30 C29 H29 119.6 . . ?
C28 C29 H29 119.6 . . ?
C31 C30 C29 120.3(12) . . ?
C31 C30 H30 119.9 . . ?
C29 C30 H30 119.9 . . ?
C30 C31 C32 122.1(12) . . ?
C30 C31 H31 118.9 . . ?
C32 C31 H31 118.9 . . ?
C27 C32 C31 118.4(10) . . ?
C27 C32 H32 120.8 . . ?
C31 C32 H32 120.8 . . ?
C38 C33 C34 119.3(7) . . ?
C38 C33 C15 120.1(6) . . ?
C34 C33 C15 120.5(6) . . ?
C33 C34 C35 120.3(8) . . ?
C33 C34 H34 119.8 . . ?
C35 C34 H34 119.8 . . ?
C36 C35 C34 121.1(9) . . ?
C36 C35 H35 119.5 . . ?
C34 C35 H35 119.5 . . ?
C37 C36 C35 118.5(8) . . ?
C37 C36 H36 120.7 . . ?
C35 C36 H36 120.7 . . ?
C36 C37 C38 121.3(9) . . ?
C36 C37 H37 119.4 . . ?
C38 C37 H37 119.3 . . ?
C33 C38 C37 119.4(8) . . ?
C33 C38 H38 120.3 . . ?
C37 C38 H38 120.3 . . ?
C44 C39 C40 117.8(8) . . ?
C44 C39 C20 121.2(8) . . ?
C40 C39 C20 120.9(8) . . ?
C39 C40 C41 122.4(11) . . ?
C39 C40 H40 118.8 . . ?
C41 C40 H40 118.8 . . ?
C42 C41 C40 118.6(11) . . ?
C42 C41 H41 120.7 . . ?
C40 C41 H41 120.7 . . ?
C43 C42 C41 120.5(10) . . ?
C43 C42 H42 119.8 . . ?
C41 C42 H42 119.8 . . ?
C42 C43 C44 121.1(12) . . ?
C42 C43 H43 119.4 . . ?
C44 C43 H43 119.4 . . ?
C39 C44 C43 119.5(11) . . ?
C39 C44 H44 120.3 . . ?
C43 C44 H44 120.3 . . ?
N62 C61 C80 126.3(6) . . ?
N62 C61 C62 109.9(6) . . ?
C80 C61 C62 123.7(6) . . ?
C63 C62 C61 105.9(6) . . ?
C63 C62 H62 127.0 . . ?
C61 C62 H62 127.1 . . ?
C62 C63 C64 107.3(7) . . ?
C62 C63 H63 126.3 . . ?
C64 C63 H63 126.3 . . ?
N62 C64 C65 124.7(6) . . ?
N62 C64 C63 111.4(6) . . ?
C65 C64 C63 123.9(7) . . ?
C66 C65 C64 125.8(7) . . ?
C66 C65 C81 116.4(6) . . ?
C64 C65 C81 117.8(7) . . ?
C65 C66 N63 125.1(6) . . ?
C65 C66 C67 124.6(6) . . ?
N63 C66 C67 110.3(6) . . ?
C68 C67 C66 106.0(6) . . ?
C68 C67 H67 127.0 . . ?
C66 C67 H67 127.0 . . ?
C67 C68 C69 107.3(6) . . ?
C67 C68 H68 126.3 . . ?
C69 C68 H68 126.3 . . ?
N63 C69 C70 124.4(6) . . ?
N63 C69 C68 110.6(6) . . ?
C70 C69 C68 125.0(6) . . ?
C71 C70 C69 125.5(6) . . ?
C71 C70 C87 117.3(6) . . ?
C69 C70 C87 117.0(6) . . ?
N64 C71 C70 125.6(6) . . ?
N64 C71 C72 111.1(6) . . ?
C70 C71 C72 123.2(6) . . ?
C73 C72 C71 106.0(6) . . ?
C73 C72 H72A 110.5 . . ?
C71 C72 H72A 110.5 . . ?
C73 C72 H72B 110.5 . . ?
C71 C72 H72B 110.5 . . ?
H72A C72 H72B 108.7 . . ?
C72 C73 C74 105.8(6) . . ?
C72 C73 H73A 110.6 . . ?
C74 C73 H73A 110.6 . . ?
C72 C73 H73B 110.6 . . ?
C74 C73 H73B 110.6 . . ?
H73A C73 H73B 108.7 . . ?
N64 C74 C75 126.4(7) . . ?
N64 C74 C73 110.4(6) . . ?
C75 C74 C73 123.2(7) . . ?
C74 C75 C76 123.7(7) . . ?
C74 C75 C93 117.6(7) . . ?
C76 C75 C93 118.6(6) . . ?
N61 C76 C75 126.4(6) . . ?
N61 C76 C77 110.6(6) . . ?
C75 C76 C77 123.0(7) . . ?
C78 C77 C76 106.7(6) . . ?
C78 C77 H77 126.7 . . ?
C76 C77 H77 126.7 . . ?
C77 C78 C79 106.4(6) . . ?
C77 C78 H78 126.8 . . ?
C79 C78 H78 126.8 . . ?
N61 C79 C80 127.4(6) . . ?
N61 C79 C78 109.8(6) . . ?
C80 C79 C78 122.8(6) . . ?
C79 C80 C61 122.3(6) . . ?
C79 C80 C99 119.0(6) . . ?
C61 C80 C99 118.7(6) . . ?
C86 C81 C82 119.1(8) . . ?
C86 C81 C65 121.2(8) . . ?
C82 C81 C65 119.7(8) . . ?
C81 C82 C83 119.1(12) . . ?
C81 C82 H82 120.5 . . ?
C83 C82 H82 120.5 . . ?
C84 C83 C82 122.8(14) . . ?
C84 C83 H83 118.6 . . ?
C82 C83 H83 118.6 . . ?
C83 C84 C85 119.8(12) . . ?
C83 C84 H84 120.1 . . ?
C85 C84 H84 120.1 . . ?
C84 C85 C86 121.0(12) . . ?
C84 C85 H85 119.5 . . ?
C86 C85 H85 119.5 . . ?
C81 C86 C85 117.9(10) . . ?
C81 C86 H86 121.0 . . ?
C85 C86 H86 121.0 . . ?
C92 C87 C88 117.1(6) . . ?
C92 C87 C70 121.8(6) . . ?
C88 C87 C70 120.9(7) . . ?
C89 C88 C87 119.4(8) . . ?
C89 C88 H88 120.3 . . ?
C87 C88 H88 120.3 . . ?
C90 C89 C88 122.7(8) . . ?
C90 C89 H89 118.6 . . ?
C88 C89 H89 118.6 . . ?
C89 C90 C91 118.7(8) . . ?
C89 C90 H90 120.7 . . ?
C91 C90 H90 120.7 . . ?
C90 C91 C92 119.5(9) . . ?
C90 C91 H91 120.3 . . ?
C92 C91 H91 120.3 . . ?
C87 C92 C91 122.6(8) . . ?
C87 C92 H92 118.7 . . ?
C91 C92 H92 118.7 . . ?
C94 C93 C98 119.1(9) . . ?
C94 C93 C75 121.6(10) . . ?
C98 C93 C75 119.4(9) . . ?
C93 C94 C95 119.3(12) . . ?
C93 C94 H94 120.3 . . ?
C95 C94 H94 120.3 . . ?
C96 C95 C94 120.4(14) . . ?
C96 C95 H95 119.8 . . ?
C94 C95 H95 119.8 . . ?
C95 C96 C97 119.4(13) . . ?
C95 C96 H96 120.3 . . ?
C97 C96 H96 120.3 . . ?
C98 C97 C96 120.6(15) . . ?
C98 C97 H97 119.7 . . ?
C96 C97 H97 119.7 . . ?
C97 C98 C93 121.2(13) . . ?
C97 C98 H98 119.4 . . ?
C93 C98 H98 119.4 . . ?
C100 C99 C104 117.2(7) . . ?
C100 C99 C80 123.4(6) . . ?
C104 C99 C80 119.3(6) . . ?
C99 C100 C101 121.4(9) . . ?
C99 C100 H100 119.3 . . ?
C101 C100 H100 119.3 . . ?
C102 C101 C100 119.8(9) . . ?
C102 C101 H101 120.1 . . ?
C100 C101 H101 120.1 . . ?
C101 C102 C103 121.4(8) . . ?
C101 C102 H102 119.3 . . ?
C103 C102 H102 119.3 . . ?
C102 C103 C104 120.0(8) . . ?
C102 C103 H103 120.0 . . ?
C104 C103 H103 120.0 . . ?
C103 C104 C99 120.1(8) . . ?
C103 C104 H104 119.9 . . ?
C99 C104 H104 119.9 . . ?

loop_
_geom_bond_atom_site_label_1
_geom_bond_atom_site_label_2
_geom_bond_distance
_geom_bond_site_symmetry_2
_geom_bond_publ_flag
O1 C46 1.148(13) . ?
O2 C46 1.343(13) . ?
O2 C47 1.57(2) . ?
O3 C52 1.187(9) . ?
O4 C52 1.336(9) . ?
O4 C53 1.433(11) . ?
C45 N5 1.440(9) . ?
C45 C46 1.552(15) . ?
C45 C48 1.569(13) . ?
C45 H45 0.9800 . ?
C47 H47A 0.9600 . ?
C47 H47B 0.9600 . ?
C47 H47C 0.9600 . ?
C48 C50 1.296(17) . ?
C48 C49 1.476(15) . ?
C48 H48 0.9800 . ?
C49 H49A 0.9600 . ?
C49 H49B 0.9600 . ?
C49 H49C 0.9600 . ?
C50 H50A 0.9600 . ?
C50 H50B 0.9600 . ?
C50 H50C 0.9600 . ?
C51 C52 1.497(10) . ?
C51 N6 1.496(8) . ?
C51 C54 1.527(10) . ?
C51 H51 0.9800 . ?
C53 H53A 0.9600 . ?
C53 H53B 0.9600 . ?
C53 H53C 0.9600 . ?
C54 C55 1.531(12) . ?
C54 C56 1.545(11) . ?
C54 H54 0.9800 . ?
C55 H55A 0.9600 . ?
C55 H55B 0.9600 . ?
C55 H55C 0.9600 . ?
C56 H56A 0.9600 . ?
C56 H56B 0.9600 . ?
C56 H56C 0.9600 . ?
O61 C106 1.201(12) . ?
O62 C106 1.321(14) . ?
O62 C107 1.485(14) . ?
O63 C112 1.192(8) . ?
O64 C112 1.353(8) . ?
O64 C113 1.456(10) . ?
C105 N65 1.467(9) . ?
C105 C106 1.544(13) . ?
C105 C108 1.544(11) . ?
C105 H105 0.9800 . ?
C107 H10A 0.9600 . ?
C107 H10B 0.9600 . ?
C107 H10C 0.9600 . ?
C108 C109 1.500(13) . ?
C108 C110 1.538(13) . ?
C108 H108 0.9800 . ?
C109 H10D 0.9600 . ?
C109 H10E 0.9600 . ?
C109 H10F 0.9600 . ?
C110 H11A 0.9600 . ?
C110 H11B 0.9600 . ?
C110 H11C 0.9600 . ?
C111 N66 1.496(8) . ?
C111 C112 1.512(10) . ?
C111 C114 1.558(10) . ?
C111 H111 0.9800 . ?
C113 H11D 0.9600 . ?
C113 H11E 0.9600 . ?
C113 H11F 0.9600 . ?
C114 C116 1.486(10) . ?
C114 C115 1.517(11) . ?
C114 H114 0.9800 . ?
C115 H11G 0.9600 . ?
C115 H11H 0.9600 . ?
C115 H11I 0.9600 . ?
C116 H11J 0.9600 . ?
C116 H11K 0.9600 . ?
C116 H11L 0.9600 . ?
Fe1 N1 1.988(5) . ?
Fe1 N4 1.991(5) . ?
Fe1 N2 2.005(6) . ?
Fe1 N3 2.015(5) . ?
Fe1 N5 2.038(6) . ?
Fe1 N6 2.059(6) . ?
Fe61 N61 1.997(5) . ?
Fe61 N64 2.001(5) . ?
Fe61 N62 2.014(5) . ?
Fe61 N63 2.020(5) . ?
Fe61 N66 2.039(5) . ?
Fe61 N65 2.045(6) . ?
N1 C4 1.371(8) . ?
N1 C1 1.381(9) . ?
N2 C6 1.364(8) . ?
N2 C9 1.391(8) . ?
N3 C11 1.375(8) . ?
N3 C14 1.399(8) . ?
N4 C19 1.363(9) . ?
N4 C16 1.406(8) . ?
N5 H5A 0.9000 . ?
N5 H5B 0.9000 . ?
N6 H6A 0.9000 . ?
N6 H6B 0.9000 . ?
N61 C79 1.371(8) . ?
N61 C76 1.374(8) . ?
N62 C61 1.373(8) . ?
N62 C64 1.379(8) . ?
N63 C69 1.380(8) . ?
N63 C66 1.382(8) . ?
N64 C71 1.374(8) . ?
N64 C74 1.376(9) . ?
N65 H65A 0.9000 . ?
N65 H65B 0.9000 . ?
N66 H66A 0.9000 . ?
N66 H66B 0.9000 . ?
C1 C20 1.405(10) . ?
C1 C2 1.442(10) . ?
C2 C3 1.382(11) . ?
C2 H2 0.9300 . ?
C3 C4 1.459(10) . ?
C3 H3 0.9300 . ?
C4 C5 1.381(10) . ?
C5 C6 1.396(10) . ?
C5 C21 1.501(9) . ?
C6 C7 1.462(10) . ?
C7 C8 1.372(11) . ?
C7 H7 0.9300 . ?
C8 C9 1.452(10) . ?
C8 H8 0.9300 . ?
C9 C10 1.400(10) . ?
C10 C11 1.361(10) . ?
C10 C27 1.527(10) . ?
C11 C12 1.448(10) . ?
C12 C13 1.334(11) . ?
C12 H12 0.9300 . ?
C13 C14 1.432(9) . ?
C13 H13 0.9300 . ?
C14 C15 1.387(9) . ?
C15 C16 1.349(10) . ?
C15 C33 1.520(8) . ?
C16 C17 1.456(10) . ?
C17 C18 1.411(10) . ?
C17 H17A 0.9700 . ?
C17 H17B 0.9700 . ?
C18 C19 1.475(10) . ?
C18 H18A 0.9700 . ?
C18 H18B 0.9700 . ?
C19 C20 1.393(10) . ?
C20 C39 1.492(10) . ?
C21 C26 1.357(11) . ?
C21 C22 1.381(11) . ?
C22 C23 1.364(11) . ?
C22 H22 0.9300 . ?
C23 C24 1.328(14) . ?
C23 H23 0.9300 . ?
C24 C25 1.384(15) . ?
C24 H24 0.9300 . ?
C25 C26 1.371(13) . ?
C25 H25 0.9300 . ?
C26 H26 0.9300 . ?
C27 C32 1.352(12) . ?
C27 C28 1.410(13) . ?
C28 C29 1.423(15) . ?
C28 H28 0.9300 . ?
C29 C30 1.34(2) . ?
C29 H29 0.9300 . ?
C30 C31 1.329(18) . ?
C30 H30 0.9300 . ?
C31 C32 1.418(13) . ?
C31 H31 0.9300 . ?
C32 H32 0.9300 . ?
C33 C38 1.361(10) . ?
C33 C34 1.364(10) . ?
C34 C35 1.383(11) . ?
C34 H34 0.9300 . ?
C35 C36 1.370(13) . ?
C35 H35 0.9300 . ?
C36 C37 1.339(14) . ?
C36 H36 0.9300 . ?
C37 C38 1.415(12) . ?
C37 H37 0.9300 . ?
C38 H38 0.9300 . ?
C39 C44 1.365(12) . ?
C39 C40 1.371(12) . ?
C40 C41 1.371(14) . ?
C40 H40 0.9300 . ?
C41 C42 1.367(18) . ?
C41 H41 0.9300 . ?
C42 C43 1.325(18) . ?
C42 H42 0.9300 . ?
C43 C44 1.401(15) . ?
C43 H43 0.9300 . ?
C44 H44 0.9300 . ?
C61 C80 1.412(10) . ?
C61 C62 1.474(10) . ?
C62 C63 1.361(11) . ?
C62 H62 0.9300 . ?
C63 C64 1.422(10) . ?
C63 H63 0.9300 . ?
C64 C65 1.387(10) . ?
C65 C66 1.376(10) . ?
C65 C81 1.531(10) . ?
C66 C67 1.464(9) . ?
C67 C68 1.369(10) . ?
C67 H67 0.9300 . ?
C68 C69 1.443(9) . ?
C68 H68 0.9300 . ?
C69 C70 1.402(9) . ?
C70 C71 1.382(9) . ?
C70 C87 1.497(9) . ?
C71 C72 1.450(10) . ?
C72 C73 1.407(10) . ?
C72 H72A 0.9700 . ?
C72 H72B 0.9700 . ?
C73 C74 1.464(10) . ?
C73 H73A 0.9700 . ?
C73 H73B 0.9700 . ?
C74 C75 1.378(10) . ?
C75 C76 1.398(10) . ?
C75 C93 1.494(10) . ?
C76 C77 1.434(9) . ?
C77 C78 1.376(10) . ?
C77 H77 0.9300 . ?
C78 C79 1.454(9) . ?
C78 H78 0.9300 . ?
C79 C80 1.380(9) . ?
C80 C99 1.501(9) . ?
C81 C86 1.367(13) . ?
C81 C82 1.379(13) . ?
C82 C83 1.388(15) . ?
C82 H82 0.9300 . ?
C83 C84 1.307(19) . ?
C83 H83 0.9300 . ?
C84 C85 1.321(18) . ?
C84 H84 0.9300 . ?
C85 C86 1.448(15) . ?
C85 H85 0.9300 . ?
C86 H86 0.9300 . ?
C87 C92 1.361(10) . ?
C87 C88 1.384(10) . ?
C88 C89 1.385(12) . ?
C88 H88 0.9300 . ?
C89 C90 1.337(12) . ?
C89 H89 0.9300 . ?
C90 C91 1.361(12) . ?
C90 H90 0.9300 . ?
C91 C92 1.385(10) . ?
C91 H91 0.9300 . ?
C92 H92 0.9300 . ?
C93 C94 1.371(13) . ?
C93 C98 1.376(15) . ?
C94 C95 1.418(16) . ?
C94 H94 0.9300 . ?
C95 C96 1.36(2) . ?
C95 H95 0.9300 . ?
C96 C97 1.37(2) . ?
C96 H96 0.9300 . ?
C97 C98 1.365(15) . ?
C97 H97 0.9300 . ?
C98 H98 0.9300 . ?
C99 C100 1.347(10) . ?
C99 C104 1.400(10) . ?
C100 C101 1.394(12) . ?
C100 H100 0.9300 . ?
C101 C102 1.322(13) . ?
C101 H101 0.9300 . ?
C102 C103 1.332(12) . ?
C102 H102 0.9300 . ?
C103 C104 1.383(10) . ?
C103 H103 0.9300 . ?
C104 H104 0.9300 . ?

loop_
_geom_torsion_atom_site_label_1
_geom_torsion_atom_site_label_2
_geom_torsion_atom_site_label_3
_geom_torsion_atom_site_label_4
_geom_torsion
_geom_torsion_site_symmetry_1
_geom_torsion_site_symmetry_2
_geom_torsion_site_symmetry_3
_geom_torsion_site_symmetry_4
_geom_torsion_publ_flag
C47 O2 C46 O1 4(2) . . . . ?
C47 O2 C46 C45 -176.9(13) . . . . ?
N5 C45 C46 O1 -21.2(17) . . . . ?
C48 C45 C46 O1 106.0(15) . . . . ?
N5 C45 C46 O2 160.1(9) . . . . ?
C48 C45 C46 O2 -72.7(12) . . . . ?
N5 C45 C48 C50 -99.3(19) . . . . ?
C46 C45 C48 C50 137.8(19) . . . . ?
N5 C45 C48 C49 71.4(13) . . . . ?
C46 C45 C48 C49 -51.5(13) . . . . ?
C53 O4 C52 O3 0.9(12) . . . . ?
C53 O4 C52 C51 178.0(8) . . . . ?
N6 C51 C52 O3 -20.7(10) . . . . ?
C54 C51 C52 O3 106.1(8) . . . . ?
N6 C51 C52 O4 162.2(6) . . . . ?
C54 C51 C52 O4 -71.0(7) . . . . ?
C52 C51 C54 C55 169.7(8) . . . . ?
N6 C51 C54 C55 -65.6(9) . . . . ?
C52 C51 C54 C56 -63.9(9) . . . . ?
N6 C51 C54 C56 60.8(9) . . . . ?
C107 O62 C106 O61 12.8(19) . . . . ?
C107 O62 C106 C105 -170.7(11) . . . . ?
N65 C105 C106 O61 -30.9(12) . . . . ?
C108 C105 C106 O61 96.9(11) . . . . ?
N65 C105 C106 O62 152.2(8) . . . . ?
C108 C105 C106 O62 -80.0(10) . . . . ?
N65 C105 C108 C109 60.0(12) . . . . ?
C106 C105 C108 C109 -65.2(11) . . . . ?
N65 C105 C108 C110 -68.6(10) . . . . ?
C106 C105 C108 C110 166.1(9) . . . . ?
C113 O64 C112 O63 -2.7(11) . . . . ?
C113 O64 C112 C111 175.7(6) . . . . ?
N66 C111 C112 O63 -37.5(10) . . . . ?
C114 C111 C112 O63 85.2(9) . . . . ?
N66 C111 C112 O64 144.0(6) . . . . ?
C114 C111 C112 O64 -93.3(7) . . . . ?
N66 C111 C114 C116 169.2(6) . . . . ?
C112 C111 C114 C116 49.7(8) . . . . ?
N66 C111 C114 C115 -65.3(8) . . . . ?
C112 C111 C114 C115 175.2(7) . . . . ?
N4 Fe1 N1 C4 175.3(6) . . . . ?
N2 Fe1 N1 C4 -1.8(6) . . . . ?
N3 Fe1 N1 C4 -37(11) . . . . ?
N5 Fe1 N1 C4 -92.5(6) . . . . ?
N6 Fe1 N1 C4 85.8(6) . . . . ?
N4 Fe1 N1 C1 -7.0(6) . . . . ?
N2 Fe1 N1 C1 175.9(6) . . . . ?
N3 Fe1 N1 C1 141(11) . . . . ?
N5 Fe1 N1 C1 85.3(6) . . . . ?
N6 Fe1 N1 C1 -96.4(6) . . . . ?
N1 Fe1 N2 C6 2.2(6) . . . . ?
N4 Fe1 N2 C6 -108(4) . . . . ?
N3 Fe1 N2 C6 -178.5(6) . . . . ?
N5 Fe1 N2 C6 93.1(6) . . . . ?
N6 Fe1 N2 C6 -84.8(6) . . . . ?
N1 Fe1 N2 C9 -174.1(6) . . . . ?
N4 Fe1 N2 C9 76(4) . . . . ?
N3 Fe1 N2 C9 5.2(6) . . . . ?
N5 Fe1 N2 C9 -83.2(6) . . . . ?
N6 Fe1 N2 C9 98.9(6) . . . . ?
N1 Fe1 N3 C11 31(11) . . . . ?
N4 Fe1 N3 C11 179.3(5) . . . . ?
N2 Fe1 N3 C11 -3.6(5) . . . . ?
N5 Fe1 N3 C11 87.1(5) . . . . ?
N6 Fe1 N3 C11 -91.2(5) . . . . ?
N1 Fe1 N3 C14 -148(11) . . . . ?
N4 Fe1 N3 C14 -0.4(5) . . . . ?
N2 Fe1 N3 C14 176.8(5) . . . . ?
N5 Fe1 N3 C14 -92.6(5) . . . . ?
N6 Fe1 N3 C14 89.2(5) . . . . ?
N1 Fe1 N4 C19 4.4(5) . . . . ?
N2 Fe1 N4 C19 115(4) . . . . ?
N3 Fe1 N4 C19 -174.9(5) . . . . ?
N5 Fe1 N4 C19 -86.5(5) . . . . ?
N6 Fe1 N4 C19 91.4(5) . . . . ?
N1 Fe1 N4 C16 -177.7(6) . . . . ?
N2 Fe1 N4 C16 -68(4) . . . . ?
N3 Fe1 N4 C16 3.0(5) . . . . ?
N5 Fe1 N4 C16 91.4(5) . . . . ?
N6 Fe1 N4 C16 -90.7(5) . . . . ?
C46 C45 N5 Fe1 -102.9(7) . . . . ?
C48 C45 N5 Fe1 133.6(7) . . . . ?
N1 Fe1 N5 C45 46.9(6) . . . . ?
N4 Fe1 N5 C45 138.3(6) . . . . ?
N2 Fe1 N5 C45 -42.8(6) . . . . ?
N3 Fe1 N5 C45 -132.1(6) . . . . ?
N6 Fe1 N5 C45 9(6) . . . . ?
C52 C51 N6 Fe1 -102.0(6) . . . . ?
C54 C51 N6 Fe1 133.2(5) . . . . ?
N1 Fe1 N6 C51 159.2(5) . . . . ?
N4 Fe1 N6 C51 67.8(5) . . . . ?
N2 Fe1 N6 C51 -111.0(5) . . . . ?
N3 Fe1 N6 C51 -21.9(5) . . . . ?
N5 Fe1 N6 C51 -163(5) . . . . ?
N64 Fe61 N61 C79 -176.9(6) . . . . ?
N62 Fe61 N61 C79 2.6(5) . . . . ?
N63 Fe61 N61 C79 54(8) . . . . ?
N66 Fe61 N61 C79 90.3(6) . . . . ?
N65 Fe61 N61 C79 -84.9(6) . . . . ?
N64 Fe61 N61 C76 1.2(5) . . . . ?
N62 Fe61 N61 C76 -179.3(5) . . . . ?
N63 Fe61 N61 C76 -128(8) . . . . ?
N66 Fe61 N61 C76 -91.6(5) . . . . ?
N65 Fe61 N61 C76 93.2(5) . . . . ?
N61 Fe61 N62 C61 -4.1(5) . . . . ?
N64 Fe61 N62 C61 126(23) . . . . ?
N63 Fe61 N62 C61 177.1(5) . . . . ?
N66 Fe61 N62 C61 -93.7(5) . . . . ?
N65 Fe61 N62 C61 88.4(6) . . . . ?
N61 Fe61 N62 C64 178.1(5) . . . . ?
N64 Fe61 N62 C64 -52(24) . . . . ?
N63 Fe61 N62 C64 -0.6(5) . . . . ?
N66 Fe61 N62 C64 88.5(5) . . . . ?
N65 Fe61 N62 C64 -89.4(5) . . . . ?
N61 Fe61 N63 C69 129(8) . . . . ?
N64 Fe61 N63 C69 -0.7(5) . . . . ?
N62 Fe61 N63 C69 179.7(5) . . . . ?
N66 Fe61 N63 C69 92.1(5) . . . . ?
N65 Fe61 N63 C69 -92.7(6) . . . . ?
N61 Fe61 N63 C66 -46(8) . . . . ?
N64 Fe61 N63 C66 -175.2(5) . . . . ?
N62 Fe61 N63 C66 5.2(5) . . . . ?
N66 Fe61 N63 C66 -82.4(5) . . . . ?
N65 Fe61 N63 C66 92.8(5) . . . . ?
N61 Fe61 N64 C71 176.9(6) . . . . ?
N62 Fe61 N64 C71 47(24) . . . . ?
N63 Fe61 N64 C71 -4.4(6) . . . . ?
N66 Fe61 N64 C71 -93.5(6) . . . . ?
N65 Fe61 N64 C71 84.3(6) . . . . ?
N61 Fe61 N64 C74 -1.2(6) . . . . ?
N62 Fe61 N64 C74 -131(23) . . . . ?
N63 Fe61 N64 C74 177.6(6) . . . . ?
N66 Fe61 N64 C74 88.5(6) . . . . ?
N65 Fe61 N64 C74 -93.7(6) . . . . ?
C106 C105 N65 Fe61 -88.5(8) . . . . ?
C108 C105 N65 Fe61 146.0(6) . . . . ?
N61 Fe61 N65 C105 -32.1(6) . . . . ?
N64 Fe61 N65 C105 58.7(6) . . . . ?
N62 Fe61 N65 C105 -121.6(6) . . . . ?
N63 Fe61 N65 C105 149.0(6) . . . . ?
N66 Fe61 N65 C105 -146(2) . . . . ?
C112 C111 N66 Fe61 -90.6(6) . . . . ?
C114 C111 N66 Fe61 147.6(5) . . . . ?
N61 Fe61 N66 C111 128.8(5) . . . . ?
N64 Fe61 N66 C111 38.1(5) . . . . ?
N62 Fe61 N66 C111 -141.6(5) . . . . ?
N63 Fe61 N66 C111 -52.2(5) . . . . ?
N65 Fe61 N66 C111 -117(3) . . . . ?
C4 N1 C1 C20 -176.4(7) . . . . ?
Fe1 N1 C1 C20 5.5(10) . . . . ?
C4 N1 C1 C2 1.3(8) . . . . ?
Fe1 N1 C1 C2 -176.8(5) . . . . ?
N1 C1 C2 C3 -1.7(9) . . . . ?
C20 C1 C2 C3 176.1(7) . . . . ?
C1 C2 C3 C4 1.3(9) . . . . ?
C1 N1 C4 C5 -178.0(7) . . . . ?
Fe1 N1 C4 C5 0.1(10) . . . . ?
C1 N1 C4 C3 -0.5(8) . . . . ?
Fe1 N1 C4 C3 177.6(5) . . . . ?
C2 C3 C4 N1 -0.6(9) . . . . ?
C2 C3 C4 C5 177.0(7) . . . . ?
N1 C4 C5 C6 2.2(11) . . . . ?
C3 C4 C5 C6 -175.0(7) . . . . ?
N1 C4 C5 C21 178.8(7) . . . . ?
C3 C4 C5 C21 1.7(11) . . . . ?
C9 N2 C6 C5 176.1(7) . . . . ?
Fe1 N2 C6 C5 -0.9(10) . . . . ?
C9 N2 C6 C7 -0.9(8) . . . . ?
Fe1 N2 C6 C7 -177.8(5) . . . . ?
C4 C5 C6 N2 -1.8(12) . . . . ?
C21 C5 C6 N2 -178.5(7) . . . . ?
C4 C5 C6 C7 174.8(7) . . . . ?
C21 C5 C6 C7 -1.9(11) . . . . ?
N2 C6 C7 C8 1.5(9) . . . . ?
C5 C6 C7 C8 -175.6(7) . . . . ?
C6 C7 C8 C9 -1.3(9) . . . . ?
C6 N2 C9 C10 179.4(7) . . . . ?
Fe1 N2 C9 C10 -3.7(10) . . . . ?
C6 N2 C9 C8 0.0(8) . . . . ?
Fe1 N2 C9 C8 177.0(5) . . . . ?
C7 C8 C9 N2 0.9(9) . . . . ?
C7 C8 C9 C10 -178.5(8) . . . . ?
N2 C9 C10 C11 -1.8(12) . . . . ?
C8 C9 C10 C11 177.4(8) . . . . ?
N2 C9 C10 C27 178.8(7) . . . . ?
C8 C9 C10 C27 -1.9(11) . . . . ?
C9 C10 C11 N3 3.8(12) . . . . ?
C27 C10 C11 N3 -176.9(6) . . . . ?
C9 C10 C11 C12 -175.7(8) . . . . ?
C27 C10 C11 C12 3.7(11) . . . . ?
C14 N3 C11 C10 179.8(7) . . . . ?
Fe1 N3 C11 C10 0.0(10) . . . . ?
C14 N3 C11 C12 -0.7(7) . . . . ?
Fe1 N3 C11 C12 179.6(5) . . . . ?
C10 C11 C12 C13 -179.7(7) . . . . ?
N3 C11 C12 C13 0.7(9) . . . . ?
C11 C12 C13 C14 -0.4(9) . . . . ?
C11 N3 C14 C15 179.6(6) . . . . ?
Fe1 N3 C14 C15 -0.7(9) . . . . ?
C11 N3 C14 C13 0.4(7) . . . . ?
Fe1 N3 C14 C13 -179.8(4) . . . . ?
C12 C13 C14 C15 -179.1(7) . . . . ?
C12 C13 C14 N3 0.0(9) . . . . ?
N3 C14 C15 C16 -0.5(11) . . . . ?
C13 C14 C15 C16 178.5(7) . . . . ?
N3 C14 C15 C33 177.2(6) . . . . ?
C13 C14 C15 C33 -3.8(10) . . . . ?
C14 C15 C16 N4 3.4(11) . . . . ?
C33 C15 C16 N4 -174.2(6) . . . . ?
C14 C15 C16 C17 179.9(7) . . . . ?
C33 C15 C16 C17 2.3(10) . . . . ?
C19 N4 C16 C15 173.3(6) . . . . ?
Fe1 N4 C16 C15 -4.9(10) . . . . ?
C19 N4 C16 C17 -3.6(7) . . . . ?
Fe1 N4 C16 C17 178.2(4) . . . . ?
C15 C16 C17 C18 -173.2(7) . . . . ?
N4 C16 C17 C18 3.7(8) . . . . ?
C16 C17 C18 C19 -2.3(8) . . . . ?
C16 N4 C19 C20 -178.3(7) . . . . ?
Fe1 N4 C19 C20 0.0(10) . . . . ?
C16 N4 C19 C18 2.1(7) . . . . ?
Fe1 N4 C19 C18 -179.6(5) . . . . ?
C17 C18 C19 N4 0.2(8) . . . . ?
C17 C18 C19 C20 -179.5(7) . . . . ?
N4 C19 C20 C1 -4.1(11) . . . . ?
C18 C19 C20 C1 175.5(7) . . . . ?
N4 C19 C20 C39 174.9(6) . . . . ?
C18 C19 C20 C39 -5.5(11) . . . . ?
N1 C1 C20 C19 1.2(12) . . . . ?
C2 C1 C20 C19 -176.3(7) . . . . ?
N1 C1 C20 C39 -177.8(7) . . . . ?
C2 C1 C20 C39 4.7(11) . . . . ?
C4 C5 C21 C26 100.4(10) . . . . ?
C6 C5 C21 C26 -82.7(10) . . . . ?
C4 C5 C21 C22 -78.3(10) . . . . ?
C6 C5 C21 C22 98.6(10) . . . . ?
C26 C21 C22 C23 5.3(16) . . . . ?
C5 C21 C22 C23 -175.9(10) . . . . ?
C21 C22 C23 C24 -1.4(19) . . . . ?
C22 C23 C24 C25 -4(2) . . . . ?
C23 C24 C25 C26 4.8(19) . . . . ?
C22 C21 C26 C25 -4.2(15) . . . . ?
C5 C21 C26 C25 177.0(10) . . . . ?
C24 C25 C26 C21 -0.7(18) . . . . ?
C11 C10 C27 C32 -93.1(9) . . . . ?
C9 C10 C27 C32 86.3(10) . . . . ?
C11 C10 C27 C28 87.7(10) . . . . ?
C9 C10 C27 C28 -92.9(9) . . . . ?
C32 C27 C28 C29 -0.5(14) . . . . ?
C10 C27 C28 C29 178.6(9) . . . . ?
C27 C28 C29 C30 -0.3(19) . . . . ?
C28 C29 C30 C31 2(2) . . . . ?
C29 C30 C31 C32 -2.4(19) . . . . ?
C28 C27 C32 C31 0.0(13) . . . . ?
C10 C27 C32 C31 -179.2(8) . . . . ?
C30 C31 C32 C27 1.5(15) . . . . ?
C16 C15 C33 C38 -85.8(9) . . . . ?
C14 C15 C33 C38 96.4(8) . . . . ?
C16 C15 C33 C34 98.3(9) . . . . ?
C14 C15 C33 C34 -79.6(9) . . . . ?
C38 C33 C34 C35 3.3(15) . . . . ?
C15 C33 C34 C35 179.3(9) . . . . ?
C33 C34 C35 C36 -1.6(17) . . . . ?
C34 C35 C36 C37 -0.1(18) . . . . ?
C35 C36 C37 C38 0.1(17) . . . . ?
C34 C33 C38 C37 -3.2(13) . . . . ?
C15 C33 C38 C37 -179.2(8) . . . . ?
C36 C37 C38 C33 1.6(15) . . . . ?
C19 C20 C39 C44 86.5(10) . . . . ?
C1 C20 C39 C44 -94.4(10) . . . . ?
C19 C20 C39 C40 -97.4(10) . . . . ?
C1 C20 C39 C40 81.6(10) . . . . ?
C44 C39 C40 C41 -2.5(16) . . . . ?
C20 C39 C40 C41 -178.6(10) . . . . ?
C39 C40 C41 C42 3.5(17) . . . . ?
C40 C41 C42 C43 -4.2(19) . . . . ?
C41 C42 C43 C44 4(2) . . . . ?
C40 C39 C44 C43 2.2(15) . . . . ?
C20 C39 C44 C43 178.3(9) . . . . ?
C42 C43 C44 C39 -3.0(18) . . . . ?
C64 N62 C61 C80 -176.3(6) . . . . ?
Fe61 N62 C61 C80 5.6(10) . . . . ?
C64 N62 C61 C62 0.4(8) . . . . ?
Fe61 N62 C61 C62 -177.8(5) . . . . ?
N62 C61 C62 C63 -1.4(9) . . . . ?
C80 C61 C62 C63 175.3(7) . . . . ?
C61 C62 C63 C64 1.9(9) . . . . ?
C61 N62 C64 C65 178.5(7) . . . . ?
Fe61 N62 C64 C65 -3.4(10) . . . . ?
C61 N62 C64 C63 0.8(8) . . . . ?
Fe61 N62 C64 C63 179.0(5) . . . . ?
C62 C63 C64 N62 -1.8(10) . . . . ?
C62 C63 C64 C65 -179.4(8) . . . . ?
N62 C64 C65 C66 3.8(12) . . . . ?
C63 C64 C65 C66 -178.8(8) . . . . ?
N62 C64 C65 C81 -175.8(7) . . . . ?
C63 C64 C65 C81 1.6(12) . . . . ?
C64 C65 C66 N63 1.3(12) . . . . ?
C81 C65 C66 N63 -179.1(6) . . . . ?
C64 C65 C66 C67 -180.0(7) . . . . ?
C81 C65 C66 C67 -0.3(11) . . . . ?
C69 N63 C66 C65 178.1(7) . . . . ?
Fe61 N63 C66 C65 -6.4(10) . . . . ?
C69 N63 C66 C67 -0.8(7) . . . . ?
Fe61 N63 C66 C67 174.7(5) . . . . ?
C65 C66 C67 C68 -178.1(7) . . . . ?
N63 C66 C67 C68 0.8(8) . . . . ?
C66 C67 C68 C69 -0.6(8) . . . . ?
C66 N63 C69 C70 -179.7(6) . . . . ?
Fe61 N63 C69 C70 4.9(9) . . . . ?
C66 N63 C69 C68 0.4(7) . . . . ?
Fe61 N63 C69 C68 -175.0(4) . . . . ?
C67 C68 C69 N63 0.1(8) . . . . ?
C67 C68 C69 C70 -179.8(7) . . . . ?
N63 C69 C70 C71 -4.6(11) . . . . ?
C68 C69 C70 C71 175.3(7) . . . . ?
N63 C69 C70 C87 -179.6(6) . . . . ?
C68 C69 C70 C87 0.2(10) . . . . ?
C74 N64 C71 C70 -175.7(7) . . . . ?
Fe61 N64 C71 C70 5.9(10) . . . . ?
C74 N64 C71 C72 1.5(9) . . . . ?
Fe61 N64 C71 C72 -176.9(5) . . . . ?
C69 C70 C71 N64 -1.1(12) . . . . ?
C87 C70 C71 N64 173.9(7) . . . . ?
C69 C70 C71 C72 -178.0(7) . . . . ?
C87 C70 C71 C72 -2.9(11) . . . . ?
N64 C71 C72 C73 -1.9(10) . . . . ?
C70 C71 C72 C73 175.3(8) . . . . ?
C71 C72 C73 C74 1.6(10) . . . . ?
C71 N64 C74 C75 -179.5(8) . . . . ?
Fe61 N64 C74 C75 -1.1(11) . . . . ?
C71 N64 C74 C73 -0.4(9) . . . . ?
Fe61 N64 C74 C73 178.0(6) . . . . ?
C72 C73 C74 N64 -0.7(10) . . . . ?
C72 C73 C74 C75 178.4(8) . . . . ?
N64 C74 C75 C76 4.2(13) . . . . ?
C73 C74 C75 C76 -174.8(8) . . . . ?
N64 C74 C75 C93 -176.7(8) . . . . ?
C73 C74 C75 C93 4.4(13) . . . . ?
C79 N61 C76 C75 179.6(7) . . . . ?
Fe61 N61 C76 C75 1.2(10) . . . . ?
C79 N61 C76 C77 0.7(8) . . . . ?
Fe61 N61 C76 C77 -177.7(5) . . . . ?
C74 C75 C76 N61 -4.3(13) . . . . ?
C93 C75 C76 N61 176.6(7) . . . . ?
C74 C75 C76 C77 174.5(8) . . . . ?
C93 C75 C76 C77 -4.6(12) . . . . ?
N61 C76 C77 C78 0.2(8) . . . . ?
C75 C76 C77 C78 -178.8(7) . . . . ?
C76 C77 C78 C79 -1.0(8) . . . . ?
C76 N61 C79 C80 179.1(6) . . . . ?
Fe61 N61 C79 C80 -2.5(10) . . . . ?
C76 N61 C79 C78 -1.3(7) . . . . ?
Fe61 N61 C79 C78 177.1(4) . . . . ?
C77 C78 C79 N61 1.4(8) . . . . ?
C77 C78 C79 C80 -178.9(7) . . . . ?
N61 C79 C80 C61 2.5(11) . . . . ?
C78 C79 C80 C61 -177.0(6) . . . . ?
N61 C79 C80 C99 -175.1(6) . . . . ?
C78 C79 C80 C99 5.3(10) . . . . ?
N62 C61 C80 C79 -4.2(10) . . . . ?
C62 C61 C80 C79 179.7(7) . . . . ?
N62 C61 C80 C99 173.5(6) . . . . ?
C62 C61 C80 C99 -2.7(10) . . . . ?
C66 C65 C81 C86 -85.4(10) . . . . ?
C64 C65 C81 C86 94.3(10) . . . . ?
C66 C65 C81 C82 94.2(10) . . . . ?
C64 C65 C81 C82 -86.2(10) . . . . ?
C86 C81 C82 C83 -2.8(16) . . . . ?
C65 C81 C82 C83 177.7(10) . . . . ?
C81 C82 C83 C84 5(2) . . . . ?
C82 C83 C84 C85 -1(2) . . . . ?
C83 C84 C85 C86 -4(2) . . . . ?
C82 C81 C86 C85 -1.8(15) . . . . ?
C65 C81 C86 C85 177.8(9) . . . . ?
C84 C85 C86 C81 5.1(18) . . . . ?
C71 C70 C87 C92 -71.9(10) . . . . ?
C69 C70 C87 C92 103.6(9) . . . . ?
C71 C70 C87 C88 102.8(9) . . . . ?
C69 C70 C87 C88 -81.8(10) . . . . ?
C92 C87 C88 C89 -2.1(13) . . . . ?
C70 C87 C88 C89 -177.1(8) . . . . ?
C87 C88 C89 C90 -0.4(16) . . . . ?
C88 C89 C90 C91 2.3(16) . . . . ?
C89 C90 C91 C92 -1.7(16) . . . . ?
C88 C87 C92 C91 2.8(13) . . . . ?
C70 C87 C92 C91 177.7(8) . . . . ?
C90 C91 C92 C87 -0.9(15) . . . . ?
C74 C75 C93 C94 -88.9(10) . . . . ?
C76 C75 C93 C94 90.3(10) . . . . ?
C74 C75 C93 C98 90.2(10) . . . . ?
C76 C75 C93 C98 -90.6(10) . . . . ?
C98 C93 C94 C95 -2.1(13) . . . . ?
C75 C93 C94 C95 177.0(8) . . . . ?
C93 C94 C95 C96 2.3(16) . . . . ?
C94 C95 C96 C97 -1.0(19) . . . . ?
C95 C96 C97 C98 -0.5(19) . . . . ?
C96 C97 C98 C93 0.7(17) . . . . ?
C94 C93 C98 C97 0.7(15) . . . . ?
C75 C93 C98 C97 -178.4(9) . . . . ?
C79 C80 C99 C100 -104.5(9) . . . . ?
C61 C80 C99 C100 77.7(10) . . . . ?
C79 C80 C99 C104 73.5(9) . . . . ?
C61 C80 C99 C104 -104.2(8) . . . . ?
C104 C99 C100 C101 1.3(14) . . . . ?
C80 C99 C100 C101 179.4(9) . . . . ?
C99 C100 C101 C102 -2.1(17) . . . . ?
C100 C101 C102 C103 0.7(18) . . . . ?
C101 C102 C103 C104 1.5(17) . . . . ?
C102 C103 C104 C99 -2.3(14) . . . . ?
C100 C99 C104 C103 0.9(13) . . . . ?
C80 C99 C104 C103 -177.3(8) . . . . ?
